data_7105346
loop_
_publ_author_name
'Yasuhara, Yuichi'
'Nishimura, Takahiro'
'Hayashi, Tamio'

_publ_section_title
;
 Rhodium-catalyzed aryl- and alkylation-oligomerization of alkynoates
 with organoboron reagents giving salicylates.
;
_journal_issue 12
_journal_name_full 'Chemical communications (Cambridge, England)'
_journal_page_first 2130
_journal_page_last 2132
_journal_paper_doi 10.1039/c000402b
_journal_volume 46
_journal_year 2010
_chemical_formula_moiety 'C48 H48 O7 '
_chemical_formula_sum 'C48 H48 O7'
_chemical_formula_weight 736.90
_space_group_IT_number 14
_symmetry_cell_setting monoclinic
_symmetry_Int_Tables_number 14
_symmetry_space_group_name_Hall '-P 2ybc'
_symmetry_space_group_name_H-M 'P 1 21/c 1'
_audit_creation_date 2008-12-14
_audit_creation_method 'by CrystalStructure 3.8'
_cell_angle_alpha 90.0000
_cell_angle_beta 97.459(10)
_cell_angle_gamma 90.0000
_cell_formula_units_Z 4
_cell_length_a 20.104(5)
_cell_length_b 9.780(2)
_cell_length_c 20.524(4)
_cell_measurement_reflns_used 21345
_cell_measurement_temperature 123.1
_cell_measurement_theta_max 27.5
_cell_measurement_theta_min 3.0
_cell_volume 4001.2(15)
_computing_cell_refinement PROCESS-AUTO
_computing_data_collection PROCESS-AUTO
_computing_data_reduction CrystalStructure
_computing_publication_material 'CrystalStructure 3.8'
_computing_structure_refinement SHELXL
_computing_structure_solution SIR92
_diffrn_ambient_temperature 123(2)
_diffrn_detector_area_resol_mean 5.00
_diffrn_measured_fraction_theta_full 0.996
_diffrn_measured_fraction_theta_max 0.996
_diffrn_measurement_device_type 'Rigaku RAXIS-RAPID'
_diffrn_measurement_method \w
_diffrn_radiation_type 'Mo K\a'
_diffrn_radiation_wavelength 0.71075
_diffrn_reflns_av_R_equivalents 0.087
_diffrn_reflns_limit_h_max 24
_diffrn_reflns_limit_h_min -26
_diffrn_reflns_limit_k_max 12
_diffrn_reflns_limit_k_min -12
_diffrn_reflns_limit_l_max 26
_diffrn_reflns_limit_l_min -26
_diffrn_reflns_number 36067
_diffrn_reflns_theta_full 27.48
_diffrn_reflns_theta_max 27.48
_exptl_absorpt_coefficient_mu 0.081
_exptl_absorpt_correction_type none
_exptl_crystal_colour colorless
_exptl_crystal_density_diffrn 1.223
_exptl_crystal_density_method 'not measured'
_exptl_crystal_description prism
_exptl_crystal_F_000 1568.00
_exptl_crystal_size_max 0.30
_exptl_crystal_size_mid 0.20
_exptl_crystal_size_min 0.10
_refine_diff_density_max 0.40
_refine_diff_density_min -0.44
_refine_ls_extinction_method none
_refine_ls_goodness_of_fit_ref 1.026
_refine_ls_hydrogen_treatment refall
_refine_ls_number_parameters 501
_refine_ls_number_reflns 9129
_refine_ls_R_factor_gt 0.0662
_refine_ls_shift/su_max 0.0010
_refine_ls_structure_factor_coef Fsqd
_refine_ls_weighting_details 'w = 1/[\s^2^(Fo^2^)+(0.0698P)^2^+2.0178P] where P=(Fo^2^+2Fc^2^)/3'
_refine_ls_weighting_scheme calc
_refine_ls_wR_factor_ref 0.1736
_reflns_number_gt 5445
_reflns_number_total 9129
_reflns_threshold_expression F^2^>2.0\s(F^2^)
_cod_data_source_file c000402b.txt
_cod_data_source_block '_81208yuki'
_cod_original_cell_volume 4001.5(16)
_cod_original_formula_sum 'C48 H48 O7 '
_cod_database_code 7105346

loop_
_symmetry_equiv_pos_site_id
_symmetry_equiv_pos_as_xyz
1 +X,+Y,+Z
2 -X,1/2+Y,1/2-Z
3 -X,-Y,-Z
4 +X,1/2-Y,1/2+Z

loop_
_atom_site_label
_atom_site_type_symbol
_atom_site_fract_x
_atom_site_fract_y
_atom_site_fract_z
_atom_site_U_iso_or_equiv
_atom_site_adp_type
_atom_site_occupancy
_atom_site_symmetry_multiplicity
_atom_site_calc_flag
_atom_site_refinement_flags
_atom_site_disorder_assembly
_atom_site_disorder_group
O(1) O 0.88829(9) 0.07722(19) 0.66764(8) 0.0293(4) Uani 1.00 1 d . . .
O(2) O 0.84128(11) 0.3048(2) 0.37764(10) 0.0505(5) Uani 1.00 1 d . . .
O(3) O 0.91086(11) 0.1303(2) 0.36651(9) 0.0451(5) Uani 1.00 1 d . . .
O(4) O 1.00076(10) 0.1920(2) 0.68937(9) 0.0421(5) Uani 1.00 1 d . . .
O(5) O 1.03994(10) 0.3137(2) 0.61220(9) 0.0490(5) Uani 1.00 1 d . . .
O(6) O 0.68012(11) 0.31989(18) 0.61912(9) 0.0420(5) Uani 1.00 1 d . . .
O(7) O 0.69099(10) 0.18877(17) 0.53267(8) 0.0344(4) Uani 1.00 1 d . . .
C(1) C 0.88082(12) 0.1690(2) 0.47213(11) 0.0246(5) Uani 1.00 1 d . . .
C(2) C 0.82855(12) 0.0925(2) 0.49425(11) 0.0222(5) Uani 1.00 1 d . . .
C(3) C 0.83054(11) 0.0689(2) 0.56132(11) 0.0205(4) Uani 1.00 1 d . . .
C(4) C 0.88732(12) 0.1116(2) 0.60371(11) 0.0226(5) Uani 1.00 1 d . . .
C(5) C 0.94004(12) 0.1862(2) 0.58154(11) 0.0238(5) Uani 1.00 1 d . . .
C(6) C 0.93537(12) 0.2185(2) 0.51357(12) 0.0245(5) Uani 1.00 1 d . . .
C(7) C 0.87423(13) 0.2100(2) 0.40097(13) 0.0328(6) Uani 1.00 1 d . . .
C(8) C 0.9123(2) 0.1709(4) 0.29848(14) 0.0698(11) Uani 1.00 1 d . . .
C(9) C 0.77318(12) 0.0384(2) 0.44398(11) 0.0232(5) Uani 1.00 1 d . . .
C(10) C 0.79369(13) -0.0919(2) 0.40964(12) 0.0276(5) Uani 1.00 1 d . . .
C(11) C 0.74082(12) -0.1284(2) 0.35332(12) 0.0253(5) Uani 1.00 1 d . . .
C(12) C 0.74082(13) -0.0654(2) 0.29279(12) 0.0290(5) Uani 1.00 1 d . . .
C(13) C 0.68992(15) -0.0886(2) 0.24178(13) 0.0362(6) Uani 1.00 1 d . . .
C(14) C 0.63792(14) -0.1749(2) 0.25083(14) 0.0370(6) Uani 1.00 1 d . . .
C(15) C 0.63692(14) -0.2384(2) 0.31069(15) 0.0386(6) Uani 1.00 1 d . . .
C(16) C 0.68819(13) -0.2153(2) 0.36201(13) 0.0318(5) Uani 1.00 1 d . . .
C(17) C 0.69366(13) -0.1900(2) 0.60128(12) 0.0279(5) Uani 1.00 1 d . . .
C(18) C 0.75260(12) -0.1207(2) 0.57788(11) 0.0239(5) Uani 1.00 1 d . . .
C(19) C 0.77304(11) 0.0071(2) 0.59110(11) 0.0208(4) Uani 1.00 1 d . . .
C(20) C 0.73800(11) 0.1016(2) 0.63341(11) 0.0201(4) Uani 1.00 1 d . . .
C(21) C 0.73678(12) 0.0824(2) 0.69821(11) 0.0235(5) Uani 1.00 1 d . . .
C(22) C 0.69614(12) 0.1679(2) 0.74006(12) 0.0268(5) Uani 1.00 1 d . . .
C(23) C 0.62274(13) 0.1209(2) 0.73101(13) 0.0301(5) Uani 1.00 1 d . . .
C(24) C 0.63896(12) -0.2258(2) 0.54607(12) 0.0252(5) Uani 1.00 1 d . . .
C(25) C 0.62190(13) -0.3606(2) 0.53109(13) 0.0295(5) Uani 1.00 1 d . . .
C(26) C 0.57049(14) -0.3914(2) 0.48110(13) 0.0347(6) Uani 1.00 1 d . . .
C(27) C 0.53494(14) -0.2885(2) 0.44655(14) 0.0369(6) Uani 1.00 1 d . . .
C(28) C 0.55110(15) -0.1546(3) 0.46090(14) 0.0407(7) Uani 1.00 1 d . . .
C(29) C 0.60297(14) -0.1232(2) 0.51009(13) 0.0344(6) Uani 1.00 1 d . . .
C(30) C 0.70047(12) 0.2164(2) 0.59731(12) 0.0243(5) Uani 1.00 1 d . . .
C(31) C 0.65452(16) 0.2879(2) 0.49051(14) 0.0414(7) Uani 1.00 1 d . . .
C(32) C 0.77259(13) -0.0337(2) 0.73533(12) 0.0297(5) Uani 1.00 1 d . . .
C(33) C 0.58045(12) 0.1973(2) 0.77451(12) 0.0261(5) Uani 1.00 1 d . . .
C(34) C 0.55555(13) 0.1338(2) 0.82667(12) 0.0311(5) Uani 1.00 1 d . . .
C(35) C 0.51650(13) 0.2055(2) 0.86603(12) 0.0323(6) Uani 1.00 1 d . . .
C(36) C 0.50249(13) 0.3411(2) 0.85385(14) 0.0340(6) Uani 1.00 1 d . . .
C(37) C 0.52750(14) 0.4059(2) 0.80266(15) 0.0398(7) Uani 1.00 1 d . . .
C(38) C 0.56539(13) 0.3343(2) 0.76283(14) 0.0347(6) Uani 1.00 1 d . . .
C(39) C 0.99524(13) 0.2290(2) 0.63199(12) 0.0303(5) Uani 1.00 1 d . . .
C(40) C 1.09292(17) 0.3602(3) 0.66209(15) 0.0563(9) Uani 1.00 1 d . . .
C(41) C 0.98654(12) 0.3046(2) 0.48364(12) 0.0260(5) Uani 1.00 1 d . . .
C(42) C 1.04903(13) 0.2254(2) 0.46921(14) 0.0314(5) Uani 1.00 1 d . . .
C(43) C 1.09328(12) 0.3167(2) 0.43435(13) 0.0304(5) Uani 1.00 1 d . . .
C(44) C 1.12988(13) 0.4226(2) 0.46789(14) 0.0355(6) Uani 1.00 1 d . . .
C(45) C 1.16819(14) 0.5110(2) 0.43530(15) 0.0410(7) Uani 1.00 1 d . . .
C(46) C 1.17075(15) 0.4948(3) 0.36894(15) 0.0439(7) Uani 1.00 1 d . . .
C(47) C 1.13526(16) 0.3904(3) 0.33539(16) 0.0490(7) Uani 1.00 1 d . . .
C(48) C 1.09663(14) 0.3024(3) 0.36787(14) 0.0389(6) Uani 1.00 1 d . . .
H(1) H 0.8752 0.1268 0.2705 0.084 Uiso 1.00 1 c R . .
H(2) H 0.9550 0.1428 0.2844 0.084 Uiso 1.00 1 c R . .
H(3) H 0.9076 0.2704 0.2947 0.084 Uiso 1.00 1 c R . .
H(4) H 0.7605 0.1098 0.4105 0.028 Uiso 1.00 1 c R . .
H(5) H 0.7333 0.0183 0.4660 0.028 Uiso 1.00 1 c R . .
H(6) H 0.8371 -0.0768 0.3930 0.033 Uiso 1.00 1 c R . .
H(7) H 0.7993 -0.1683 0.4415 0.033 Uiso 1.00 1 c R . .
H(8) H 0.7764 -0.0052 0.2862 0.035 Uiso 1.00 1 c R . .
H(9) H 0.6909 -0.0450 0.2006 0.043 Uiso 1.00 1 c R . .
H(10) H 0.6028 -0.1908 0.2160 0.044 Uiso 1.00 1 c R . .
H(11) H 0.6010 -0.2982 0.3170 0.046 Uiso 1.00 1 c R . .
H(12) H 0.6871 -0.2593 0.4031 0.038 Uiso 1.00 1 c R . .
H(13) H 0.6748 -0.1292 0.6328 0.033 Uiso 1.00 1 c R . .
H(14) H 0.7091 -0.2747 0.6249 0.033 Uiso 1.00 1 c R . .
H(15) H 0.7780 -0.1731 0.5509 0.029 Uiso 1.00 1 c R . .
H(16) H 0.6985 0.2652 0.7274 0.032 Uiso 1.00 1 c R . .
H(17) H 0.7151 0.1592 0.7869 0.032 Uiso 1.00 1 c R . .
H(18) H 0.6035 0.1341 0.6845 0.036 Uiso 1.00 1 c R . .
H(19) H 0.6210 0.0219 0.7409 0.036 Uiso 1.00 1 c R . .
H(20) H 0.6455 -0.4325 0.5551 0.035 Uiso 1.00 1 c R . .
H(21) H 0.5598 -0.4842 0.4707 0.042 Uiso 1.00 1 c R . .
H(22) H 0.4994 -0.3101 0.4129 0.044 Uiso 1.00 1 c R . .
H(23) H 0.5268 -0.0832 0.4371 0.049 Uiso 1.00 1 c R . .
H(24) H 0.6141 -0.0302 0.5193 0.041 Uiso 1.00 1 c R . .
H(25) H 0.7427 -0.1131 0.7340 0.036 Uiso 1.00 1 c R . .
H(26) H 0.7859 -0.0063 0.7811 0.036 Uiso 1.00 1 c R . .
H(27) H 0.8126 -0.0577 0.7152 0.036 Uiso 1.00 1 c R . .
H(28) H 0.5653 0.0401 0.8356 0.037 Uiso 1.00 1 c R . .
H(29) H 0.4994 0.1607 0.9014 0.039 Uiso 1.00 1 c R . .
H(30) H 0.4756 0.3902 0.8807 0.041 Uiso 1.00 1 c R . .
H(31) H 0.5186 0.5003 0.7948 0.048 Uiso 1.00 1 c R . .
H(32) H 0.5814 0.3794 0.7269 0.042 Uiso 1.00 1 c R . .
H(33) H 1.0784 0.4435 0.6827 0.068 Uiso 1.00 1 c R . .
H(34) H 1.1334 0.3796 0.6417 0.068 Uiso 1.00 1 c R . .
H(35) H 1.1027 0.2889 0.6955 0.068 Uiso 1.00 1 c R . .
H(36) H 1.0010 0.3807 0.5140 0.031 Uiso 1.00 1 c R . .
H(37) H 0.9646 0.3451 0.4421 0.031 Uiso 1.00 1 c R . .
H(38) H 1.0742 0.1924 0.5109 0.038 Uiso 1.00 1 c R . .
H(39) H 1.0352 0.1449 0.4415 0.038 Uiso 1.00 1 c R . .
H(40) H 1.1285 0.4341 0.5137 0.043 Uiso 1.00 1 c R . .
H(41) H 1.1927 0.5827 0.4587 0.049 Uiso 1.00 1 c R . .
H(42) H 1.1969 0.5554 0.3464 0.053 Uiso 1.00 1 c R . .
H(43) H 1.1373 0.3787 0.2897 0.059 Uiso 1.00 1 c R . .
H(44) H 1.0721 0.2313 0.3441 0.047 Uiso 1.00 1 c R . .
H(45) H 0.6065 0.2664 0.4858 0.050 Uiso 1.00 1 c R . .
H(46) H 0.6701 0.2858 0.4472 0.050 Uiso 1.00 1 c R . .
H(47) H 0.6620 0.3793 0.5097 0.050 Uiso 1.00 1 c R . .
H(48) H 0.9306(18) 0.107(3) 0.6870(16) 0.065(10) Uiso 1.00 1 c . . .

loop_
_atom_site_aniso_label
_atom_site_aniso_U_11
_atom_site_aniso_U_22
_atom_site_aniso_U_33
_atom_site_aniso_U_12
_atom_site_aniso_U_13
_atom_site_aniso_U_23
O(1) 0.0249(9) 0.0450(10) 0.0175(8) -0.0055(8) -0.0000(7) 0.0009(7)
O(2) 0.0423(12) 0.0640(14) 0.0420(11) -0.0056(10) -0.0064(9) 0.0254(11)
O(3) 0.0567(13) 0.0584(13) 0.0231(9) -0.0175(10) 0.0155(9) -0.0070(9)
O(4) 0.0339(11) 0.0677(14) 0.0231(9) -0.0159(9) -0.0022(7) -0.0013(9)
O(5) 0.0432(12) 0.0703(14) 0.0302(10) -0.0336(10) -0.0076(8) 0.0019(10)
O(6) 0.0650(14) 0.0288(10) 0.0333(10) 0.0161(9) 0.0104(9) -0.0020(8)
O(7) 0.0466(12) 0.0297(9) 0.0239(8) 0.0147(8) -0.0063(8) 0.0009(7)
C(1) 0.0245(13) 0.0285(12) 0.0205(11) -0.0015(10) 0.0017(9) 0.0006(10)
C(2) 0.0229(12) 0.0221(11) 0.0214(11) 0.0015(9) 0.0020(9) -0.0022(10)
C(3) 0.0181(11) 0.0206(11) 0.0228(11) 0.0017(8) 0.0031(9) -0.0005(9)
C(4) 0.0240(12) 0.0262(12) 0.0175(11) 0.0023(9) 0.0028(9) -0.0018(10)
C(5) 0.0189(12) 0.0278(12) 0.0244(12) -0.0013(9) 0.0014(9) -0.0031(10)
C(6) 0.0238(13) 0.0247(12) 0.0255(12) -0.0008(9) 0.0049(9) -0.0042(10)
C(7) 0.0286(14) 0.0426(15) 0.0258(13) -0.0134(12) -0.0014(11) 0.0040(12)
C(8) 0.090(2) 0.098(2) 0.0241(15) -0.039(2) 0.0169(16) 0.0045(18)
C(9) 0.0211(12) 0.0273(12) 0.0210(11) -0.0029(9) 0.0011(9) -0.0000(10)
C(10) 0.0250(13) 0.0323(13) 0.0247(12) -0.0001(10) -0.0002(10) -0.0044(11)
C(11) 0.0246(13) 0.0272(12) 0.0240(12) 0.0023(9) 0.0024(9) -0.0067(10)
C(12) 0.0358(15) 0.0279(12) 0.0234(12) -0.0002(10) 0.0039(10) -0.0046(11)
C(13) 0.0501(18) 0.0335(14) 0.0233(13) 0.0073(12) -0.0014(12) -0.0093(11)
C(14) 0.0316(15) 0.0396(15) 0.0362(15) 0.0060(12) -0.0086(11) -0.0199(13)
C(15) 0.0305(15) 0.0367(15) 0.0487(17) -0.0081(11) 0.0059(12) -0.0156(14)
C(16) 0.0355(15) 0.0322(13) 0.0284(13) -0.0048(11) 0.0069(11) -0.0053(11)
C(17) 0.0337(14) 0.0244(12) 0.0260(12) -0.0049(10) 0.0056(10) 0.0006(10)
C(18) 0.0247(13) 0.0228(11) 0.0239(12) 0.0021(9) 0.0024(9) 0.0007(10)
C(19) 0.0190(11) 0.0239(11) 0.0188(11) 0.0026(9) -0.0002(8) 0.0037(10)
C(20) 0.0187(12) 0.0207(11) 0.0214(11) -0.0008(8) 0.0041(9) -0.0017(9)
C(21) 0.0196(12) 0.0256(12) 0.0250(12) -0.0034(9) 0.0016(9) -0.0017(10)
C(22) 0.0251(13) 0.0301(13) 0.0257(12) -0.0009(10) 0.0050(10) -0.0041(11)
C(23) 0.0283(14) 0.0295(13) 0.0344(14) -0.0023(10) 0.0110(11) -0.0063(11)
C(24) 0.0260(13) 0.0233(11) 0.0278(12) -0.0021(9) 0.0095(10) -0.0007(10)
C(25) 0.0327(14) 0.0231(12) 0.0334(14) 0.0010(10) 0.0063(11) -0.0010(11)
C(26) 0.0361(16) 0.0302(13) 0.0377(15) -0.0070(11) 0.0046(12) -0.0067(12)
C(27) 0.0291(15) 0.0467(17) 0.0342(14) -0.0022(12) 0.0017(11) -0.0017(13)
C(28) 0.0384(17) 0.0385(16) 0.0439(16) 0.0077(12) 0.0003(13) 0.0104(13)
C(29) 0.0392(16) 0.0255(13) 0.0384(15) -0.0018(11) 0.0048(12) 0.0025(12)
C(30) 0.0223(12) 0.0243(12) 0.0266(12) -0.0035(9) 0.0040(9) -0.0002(11)
C(31) 0.0513(18) 0.0386(15) 0.0311(14) 0.0184(13) -0.0068(12) 0.0031(13)
C(32) 0.0293(14) 0.0343(13) 0.0255(12) 0.0005(11) 0.0032(10) 0.0010(11)
C(33) 0.0215(12) 0.0292(13) 0.0275(12) -0.0020(10) 0.0031(9) -0.0030(11)
C(34) 0.0269(14) 0.0323(13) 0.0342(14) 0.0054(10) 0.0046(11) 0.0025(12)
C(35) 0.0253(14) 0.0482(16) 0.0239(12) 0.0006(11) 0.0055(10) 0.0046(12)
C(36) 0.0207(13) 0.0409(15) 0.0408(15) -0.0012(11) 0.0059(11) -0.0147(13)
C(37) 0.0308(15) 0.0280(14) 0.0625(19) 0.0015(11) 0.0130(13) -0.0025(13)
C(38) 0.0342(15) 0.0295(13) 0.0426(16) -0.0011(11) 0.0140(12) 0.0039(12)
C(39) 0.0273(14) 0.0365(14) 0.0272(13) -0.0072(11) 0.0041(10) -0.0054(12)
C(40) 0.050(2) 0.078(2) 0.0366(16) -0.0412(18) -0.0076(14) -0.0033(16)
C(41) 0.0224(13) 0.0279(12) 0.0274(12) -0.0019(9) 0.0025(9) 0.0004(10)
C(42) 0.0268(14) 0.0290(13) 0.0390(14) 0.0014(10) 0.0072(11) -0.0004(12)
C(43) 0.0223(13) 0.0311(13) 0.0389(14) 0.0012(10) 0.0073(11) 0.0009(12)
C(44) 0.0291(15) 0.0392(15) 0.0398(15) -0.0022(11) 0.0106(11) -0.0043(13)
C(45) 0.0316(15) 0.0374(15) 0.0550(18) -0.0075(12) 0.0098(13) -0.0044(14)
C(46) 0.0398(17) 0.0428(16) 0.0526(18) -0.0063(13) 0.0189(14) 0.0043(15)
C(47) 0.051(2) 0.0568(19) 0.0428(17) -0.0080(15) 0.0194(14) -0.0004(16)
C(48) 0.0342(16) 0.0438(16) 0.0398(15) -0.0073(12) 0.0081(12) -0.0038(13)

loop_
_atom_type_symbol
_atom_type_description
_atom_type_scat_dispersion_real
_atom_type_scat_dispersion_imag
_atom_type_scat_source
C C 0.003 0.002
;
International Tables for Crystallography
(1992, Vol. C, Tables 4.2.6.8 and 6.1.1.4)
;
H H 0.000 0.000
;
International Tables for Crystallography
(1992, Vol. C, Table 6.1.1.4)
;
O O 0.011 0.006
;
International Tables for Crystallography
(1992, Vol. C, Tables 4.2.6.8 and 6.1.1.4)
;

loop_
_geom_angle_atom_site_label_1
_geom_angle_atom_site_label_2
_geom_angle_atom_site_label_3
_geom_angle
_geom_angle_publ_flag
_geom_angle_site_symmetry_1
_geom_angle_site_symmetry_2
_geom_angle_site_symmetry_3
C(7) O(3) C(8) 115.4(2) yes . . .
C(39) O(5) C(40) 116.4(2) yes . . .
C(30) O(7) C(31) 117.08(19) yes . . .
C(2) C(1) C(6) 123.4(2) yes . . .
C(2) C(1) C(7) 118.6(2) yes . . .
C(6) C(1) C(7) 117.8(2) yes . . .
C(1) C(2) C(3) 118.61(19) yes . . .
C(1) C(2) C(9) 118.61(19) yes . . .
C(3) C(2) C(9) 122.8(2) yes . . .
C(2) C(3) C(4) 118.7(2) yes . . .
C(2) C(3) C(19) 122.97(19) yes . . .
C(4) C(3) C(19) 118.26(19) yes . . .
O(1) C(4) C(3) 115.8(2) yes . . .
O(1) C(4) C(5) 121.68(19) yes . . .
C(3) C(4) C(5) 122.5(2) yes . . .
C(4) C(5) C(6) 118.4(2) yes . . .
C(4) C(5) C(39) 116.6(2) yes . . .
C(6) C(5) C(39) 125.0(2) yes . . .
C(1) C(6) C(5) 118.1(2) yes . . .
C(1) C(6) C(41) 118.0(2) yes . . .
C(5) C(6) C(41) 123.9(2) yes . . .
O(2) C(7) O(3) 123.5(2) yes . . .
O(2) C(7) C(1) 124.5(2) yes . . .
O(3) C(7) C(1) 111.9(2) yes . . .
C(2) C(9) C(10) 112.67(19) yes . . .
C(9) C(10) C(11) 110.08(19) yes . . .
C(10) C(11) C(12) 120.0(2) yes . . .
C(10) C(11) C(16) 121.4(2) yes . . .
C(12) C(11) C(16) 118.4(2) yes . . .
C(11) C(12) C(13) 121.2(2) yes . . .
C(12) C(13) C(14) 119.9(2) yes . . .
C(13) C(14) C(15) 119.7(2) yes . . .
C(14) C(15) C(16) 120.4(2) yes . . .
C(11) C(16) C(15) 120.3(2) yes . . .
C(18) C(17) C(24) 113.1(2) yes . . .
C(17) C(18) C(19) 126.5(2) yes . . .
C(3) C(19) C(18) 121.9(2) yes . . .
C(3) C(19) C(20) 115.47(18) yes . . .
C(18) C(19) C(20) 122.6(2) yes . . .
C(19) C(20) C(21) 123.7(2) yes . . .
C(19) C(20) C(30) 114.80(19) yes . . .
C(21) C(20) C(30) 121.4(2) yes . . .
C(20) C(21) C(22) 124.4(2) yes . . .
C(20) C(21) C(32) 122.6(2) yes . . .
C(22) C(21) C(32) 112.92(19) yes . . .
C(21) C(22) C(23) 110.4(2) yes . . .
C(22) C(23) C(33) 112.8(2) yes . . .
C(17) C(24) C(25) 121.4(2) yes . . .
C(17) C(24) C(29) 120.5(2) yes . . .
C(25) C(24) C(29) 118.1(2) yes . . .
C(24) C(25) C(26) 120.5(2) yes . . .
C(25) C(26) C(27) 120.5(2) yes . . .
C(26) C(27) C(28) 119.6(2) yes . . .
C(27) C(28) C(29) 120.1(2) yes . . .
C(24) C(29) C(28) 121.1(2) yes . . .
O(6) C(30) O(7) 121.8(2) yes . . .
O(6) C(30) C(20) 128.6(2) yes . . .
O(7) C(30) C(20) 109.65(19) yes . . .
C(23) C(33) C(34) 121.5(2) yes . . .
C(23) C(33) C(38) 120.2(2) yes . . .
C(34) C(33) C(38) 118.3(2) yes . . .
C(33) C(34) C(35) 120.7(2) yes . . .
C(34) C(35) C(36) 120.1(2) yes . . .
C(35) C(36) C(37) 119.8(2) yes . . .
C(36) C(37) C(38) 120.2(2) yes . . .
C(33) C(38) C(37) 120.9(2) yes . . .
O(4) C(39) O(5) 120.0(2) yes . . .
O(4) C(39) C(5) 123.9(2) yes . . .
O(5) C(39) C(5) 116.1(2) yes . . .
C(6) C(41) C(42) 114.3(2) yes . . .
C(41) C(42) C(43) 110.0(2) yes . . .
C(42) C(43) C(44) 120.7(2) yes . . .
C(42) C(43) C(48) 121.1(2) yes . . .
C(44) C(43) C(48) 118.1(2) yes . . .
C(43) C(44) C(45) 120.9(2) yes . . .
C(44) C(45) C(46) 119.9(2) yes . . .
C(45) C(46) C(47) 119.7(2) yes . . .
C(46) C(47) C(48) 120.4(2) yes . . .
C(43) C(48) C(47) 120.9(2) yes . . .
C(4) O(1) H(48) 103(2) no . . .
O(3) C(8) H(1) 109.5 no . . .
O(3) C(8) H(2) 109.5 no . . .
O(3) C(8) H(3) 109.5 no . . .
H(1) C(8) H(2) 109.5 no . . .
H(1) C(8) H(3) 109.5 no . . .
H(2) C(8) H(3) 109.5 no . . .
C(2) C(9) H(4) 109.1 no . . .
C(2) C(9) H(5) 109.1 no . . .
C(10) C(9) H(4) 109.1 no . . .
C(10) C(9) H(5) 109.1 no . . .
H(4) C(9) H(5) 107.8 no . . .
C(9) C(10) H(6) 109.6 no . . .
C(9) C(10) H(7) 109.7 no . . .
C(11) C(10) H(6) 109.6 no . . .
C(11) C(10) H(7) 109.6 no . . .
H(6) C(10) H(7) 108.2 no . . .
C(11) C(12) H(8) 119.4 no . . .
C(13) C(12) H(8) 119.4 no . . .
C(12) C(13) H(9) 120.0 no . . .
C(14) C(13) H(9) 120.0 no . . .
C(13) C(14) H(10) 120.1 no . . .
C(15) C(14) H(10) 120.1 no . . .
C(14) C(15) H(11) 119.8 no . . .
C(16) C(15) H(11) 119.8 no . . .
C(11) C(16) H(12) 119.9 no . . .
C(15) C(16) H(12) 119.9 no . . .
C(18) C(17) H(13) 109.0 no . . .
C(18) C(17) H(14) 109.0 no . . .
C(24) C(17) H(13) 109.0 no . . .
C(24) C(17) H(14) 108.9 no . . .
H(13) C(17) H(14) 107.8 no . . .
C(17) C(18) H(15) 116.7 no . . .
C(19) C(18) H(15) 116.7 no . . .
C(21) C(22) H(16) 109.6 no . . .
C(21) C(22) H(17) 109.6 no . . .
C(23) C(22) H(16) 109.6 no . . .
C(23) C(22) H(17) 109.6 no . . .
H(16) C(22) H(17) 108.1 no . . .
C(22) C(23) H(18) 109.0 no . . .
C(22) C(23) H(19) 109.0 no . . .
C(33) C(23) H(18) 109.0 no . . .
C(33) C(23) H(19) 109.0 no . . .
H(18) C(23) H(19) 107.8 no . . .
C(24) C(25) H(20) 119.7 no . . .
C(26) C(25) H(20) 119.7 no . . .
C(25) C(26) H(21) 119.7 no . . .
C(27) C(26) H(21) 119.7 no . . .
C(26) C(27) H(22) 120.2 no . . .
C(28) C(27) H(22) 120.2 no . . .
C(27) C(28) H(23) 120.0 no . . .
C(29) C(28) H(23) 119.9 no . . .
C(24) C(29) H(24) 119.5 no . . .
C(28) C(29) H(24) 119.4 no . . .
O(7) C(31) H(45) 109.5 no . . .
O(7) C(31) H(46) 109.5 no . . .
O(7) C(31) H(47) 109.5 no . . .
H(45) C(31) H(46) 109.5 no . . .
H(45) C(31) H(47) 109.5 no . . .
H(46) C(31) H(47) 109.5 no . . .
C(21) C(32) H(25) 109.5 no . . .
C(21) C(32) H(26) 109.5 no . . .
C(21) C(32) H(27) 109.5 no . . .
H(25) C(32) H(26) 109.5 no . . .
H(25) C(32) H(27) 109.5 no . . .
H(26) C(32) H(27) 109.5 no . . .
C(33) C(34) H(28) 119.6 no . . .
C(35) C(34) H(28) 119.6 no . . .
C(34) C(35) H(29) 120.0 no . . .
C(36) C(35) H(29) 120.0 no . . .
C(35) C(36) H(30) 120.1 no . . .
C(37) C(36) H(30) 120.1 no . . .
C(36) C(37) H(31) 119.9 no . . .
C(38) C(37) H(31) 119.9 no . . .
C(33) C(38) H(32) 119.6 no . . .
C(37) C(38) H(32) 119.6 no . . .
O(5) C(40) H(33) 109.5 no . . .
O(5) C(40) H(34) 109.5 no . . .
O(5) C(40) H(35) 109.5 no . . .
H(33) C(40) H(34) 109.5 no . . .
H(33) C(40) H(35) 109.5 no . . .
H(34) C(40) H(35) 109.5 no . . .
C(6) C(41) H(36) 108.7 no . . .
C(6) C(41) H(37) 108.7 no . . .
C(42) C(41) H(36) 108.7 no . . .
C(42) C(41) H(37) 108.7 no . . .
H(36) C(41) H(37) 107.6 no . . .
C(41) C(42) H(38) 109.7 no . . .
C(41) C(42) H(39) 109.7 no . . .
C(43) C(42) H(38) 109.7 no . . .
C(43) C(42) H(39) 109.7 no . . .
H(38) C(42) H(39) 108.2 no . . .
C(43) C(44) H(40) 119.5 no . . .
C(45) C(44) H(40) 119.5 no . . .
C(44) C(45) H(41) 120.0 no . . .
C(46) C(45) H(41) 120.0 no . . .
C(45) C(46) H(42) 120.1 no . . .
C(47) C(46) H(42) 120.1 no . . .
C(46) C(47) H(43) 119.8 no . . .
C(48) C(47) H(43) 119.8 no . . .
C(43) C(48) H(44) 119.6 no . . .
C(47) C(48) H(44) 119.5 no . . .

loop_
_geom_bond_atom_site_label_1
_geom_bond_atom_site_label_2
_geom_bond_distance
_geom_bond_publ_flag
_geom_bond_site_symmetry_1
_geom_bond_site_symmetry_2
O(1) C(4) 1.352(2) yes . .
O(2) C(7) 1.202(3) yes . .
O(3) C(7) 1.336(3) yes . .
O(3) C(8) 1.455(3) yes . .
O(4) C(39) 1.223(3) yes . .
O(5) C(39) 1.324(3) yes . .
O(5) C(40) 1.451(3) yes . .
O(6) C(30) 1.200(3) yes . .
O(7) C(30) 1.343(2) yes . .
O(7) C(31) 1.436(3) yes . .
C(1) C(2) 1.412(3) yes . .
C(1) C(6) 1.385(3) yes . .
C(1) C(7) 1.504(3) yes . .
C(2) C(3) 1.391(3) yes . .
C(2) C(9) 1.512(3) yes . .
C(3) C(4) 1.406(3) yes . .
C(3) C(19) 1.503(3) yes . .
C(4) C(5) 1.410(3) yes . .
C(5) C(6) 1.422(3) yes . .
C(5) C(39) 1.477(3) yes . .
C(6) C(41) 1.519(3) yes . .
C(9) C(10) 1.538(3) yes . .
C(10) C(11) 1.508(3) yes . .
C(11) C(12) 1.387(3) yes . .
C(11) C(16) 1.386(3) yes . .
C(12) C(13) 1.384(3) yes . .
C(13) C(14) 1.375(4) yes . .
C(14) C(15) 1.379(4) yes . .
C(15) C(16) 1.393(3) yes . .
C(17) C(18) 1.497(3) yes . .
C(17) C(24) 1.514(3) yes . .
C(18) C(19) 1.333(3) yes . .
C(19) C(20) 1.504(3) yes . .
C(20) C(21) 1.346(3) yes . .
C(20) C(30) 1.495(3) yes . .
C(21) C(22) 1.512(3) yes . .
C(21) C(32) 1.499(3) yes . .
C(22) C(23) 1.534(3) yes . .
C(23) C(33) 1.509(3) yes . .
C(24) C(25) 1.387(3) yes . .
C(24) C(29) 1.392(3) yes . .
C(25) C(26) 1.391(3) yes . .
C(26) C(27) 1.377(3) yes . .
C(27) C(28) 1.372(4) yes . .
C(28) C(29) 1.388(3) yes . .
C(33) C(34) 1.386(3) yes . .
C(33) C(38) 1.388(3) yes . .
C(34) C(35) 1.388(3) yes . .
C(35) C(36) 1.372(3) yes . .
C(36) C(37) 1.377(4) yes . .
C(37) C(38) 1.379(4) yes . .
C(41) C(42) 1.537(3) yes . .
C(42) C(43) 1.505(3) yes . .
C(43) C(44) 1.399(3) yes . .
C(43) C(48) 1.382(3) yes . .
C(44) C(45) 1.386(4) yes . .
C(45) C(46) 1.379(4) yes . .
C(46) C(47) 1.378(4) yes . .
C(47) C(48) 1.387(4) yes . .
O(1) H(48) 0.94(3) no . .
C(8) H(1) 0.980 no . .
C(8) H(2) 0.980 no . .
C(8) H(3) 0.980 no . .
C(9) H(4) 0.990 no . .
C(9) H(5) 0.990 no . .
C(10) H(6) 0.990 no . .
C(10) H(7) 0.990 no . .
C(12) H(8) 0.950 no . .
C(13) H(9) 0.950 no . .
C(14) H(10) 0.950 no . .
C(15) H(11) 0.950 no . .
C(16) H(12) 0.950 no . .
C(17) H(13) 0.990 no . .
C(17) H(14) 0.990 no . .
C(18) H(15) 0.950 no . .
C(22) H(16) 0.990 no . .
C(22) H(17) 0.990 no . .
C(23) H(18) 0.990 no . .
C(23) H(19) 0.990 no . .
C(25) H(20) 0.950 no . .
C(26) H(21) 0.950 no . .
C(27) H(22) 0.950 no . .
C(28) H(23) 0.950 no . .
C(29) H(24) 0.950 no . .
C(31) H(45) 0.980 no . .
C(31) H(46) 0.980 no . .
C(31) H(47) 0.980 no . .
C(32) H(25) 0.980 no . .
C(32) H(26) 0.980 no . .
C(32) H(27) 0.980 no . .
C(34) H(28) 0.950 no . .
C(35) H(29) 0.950 no . .
C(36) H(30) 0.950 no . .
C(37) H(31) 0.950 no . .
C(38) H(32) 0.950 no . .
C(40) H(33) 0.980 no . .
C(40) H(34) 0.980 no . .
C(40) H(35) 0.980 no . .
C(41) H(36) 0.990 no . .
C(41) H(37) 0.990 no . .
C(42) H(38) 0.990 no . .
C(42) H(39) 0.990 no . .
C(44) H(40) 0.950 no . .
C(45) H(41) 0.950 no . .
C(46) H(42) 0.950 no . .
C(47) H(43) 0.950 no . .
C(48) H(44) 0.950 no . .

loop_
_geom_contact_atom_site_label_1
_geom_contact_atom_site_label_2
_geom_contact_distance
_geom_contact_publ_flag
_geom_contact_site_symmetry_1
_geom_contact_site_symmetry_2
O(1) O(4) 2.512(2) ? . .
O(1) C(3) 2.336(2) ? . .
O(1) C(5) 2.412(3) ? . .
O(1) C(19) 2.713(2) ? . .
O(1) C(20) 3.021(2) ? . .
O(1) C(21) 3.189(3) ? . .
O(1) C(32) 3.059(3) ? . .
O(1) C(39) 2.788(3) ? . .
O(2) O(3) 2.237(3) ? . .
O(2) C(1) 2.399(3) ? . .
O(2) C(2) 3.204(3) ? . .
O(2) C(6) 3.272(3) ? . .
O(2) C(8) 2.645(4) ? . .
O(2) C(9) 3.317(3) ? . .
O(2) C(41) 3.408(3) ? . .
O(3) O(2) 2.237(3) ? . .
O(3) C(1) 2.355(3) ? . .
O(3) C(2) 3.298(3) ? . .
O(3) C(6) 3.116(3) ? . .
O(3) C(9) 3.484(3) ? . .
O(3) C(10) 3.406(3) ? . .
O(3) C(41) 3.170(3) ? . .
O(3) C(42) 3.392(3) ? . .
O(4) O(1) 2.512(2) ? . .
O(4) O(5) 2.207(2) ? . .
O(4) C(4) 2.805(2) ? . .
O(4) C(5) 2.385(2) ? . .
O(4) C(8) 3.319(4) ? . 4_555
O(4) C(40) 2.593(4) ? . .
O(5) O(4) 2.207(2) ? . .
O(5) C(5) 2.378(3) ? . .
O(5) C(6) 2.877(2) ? . .
O(5) C(41) 2.718(2) ? . .
O(5) C(42) 3.087(3) ? . .
O(6) O(7) 2.223(2) ? . .
O(6) C(20) 2.431(2) ? . .
O(6) C(21) 2.974(2) ? . .
O(6) C(22) 2.876(3) ? . .
O(6) C(23) 3.329(3) ? . .
O(6) C(31) 2.641(3) ? . .
O(6) C(46) 3.484(3) ? . 3_766
O(7) O(6) 2.223(2) ? . .
O(7) C(2) 3.118(3) ? . .
O(7) C(3) 3.027(2) ? . .
O(7) C(9) 2.998(3) ? . .
O(7) C(18) 3.355(2) ? . .
O(7) C(19) 2.608(2) ? . .
O(7) C(20) 2.321(2) ? . .
O(7) C(21) 3.558(2) ? . .
O(7) C(29) 3.527(3) ? . .
C(1) O(2) 2.399(3) ? . .
C(1) O(3) 2.355(3) ? . .
C(1) C(3) 2.411(3) ? . .
C(1) C(4) 2.745(3) ? . .
C(1) C(5) 2.407(3) ? . .
C(1) C(9) 2.515(3) ? . .
C(1) C(10) 3.262(3) ? . .
C(1) C(41) 2.490(3) ? . .
C(1) C(42) 3.435(3) ? . .
C(2) O(2) 3.204(3) ? . .
C(2) O(3) 3.298(3) ? . .
C(2) O(7) 3.118(3) ? . .
C(2) C(4) 2.406(3) ? . .
C(2) C(5) 2.834(3) ? . .
C(2) C(6) 2.463(3) ? . .
C(2) C(7) 2.507(3) ? . .
C(2) C(10) 2.538(3) ? . .
C(2) C(18) 3.210(3) ? . .
C(2) C(19) 2.544(3) ? . .
C(2) C(20) 3.582(3) ? . .
C(3) O(1) 2.336(2) ? . .
C(3) O(7) 3.027(2) ? . .
C(3) C(1) 2.411(3) ? . .
C(3) C(5) 2.469(3) ? . .
C(3) C(6) 2.842(3) ? . .
C(3) C(9) 2.549(3) ? . .
C(3) C(10) 3.481(3) ? . .
C(3) C(18) 2.480(3) ? . .
C(3) C(20) 2.543(3) ? . .
C(3) C(21) 3.583(3) ? . .
C(3) C(30) 3.157(3) ? . .
C(4) O(4) 2.805(2) ? . .
C(4) C(1) 2.745(3) ? . .
C(4) C(2) 2.406(3) ? . .
C(4) C(6) 2.432(3) ? . .
C(4) C(18) 3.522(3) ? . .
C(4) C(19) 2.497(3) ? . .
C(4) C(20) 3.141(3) ? . .
C(4) C(39) 2.457(3) ? . .
C(5) O(1) 2.412(3) ? . .
C(5) O(4) 2.385(2) ? . .
C(5) O(5) 2.378(3) ? . .
C(5) C(1) 2.407(3) ? . .
C(5) C(2) 2.834(3) ? . .
C(5) C(3) 2.469(3) ? . .
C(5) C(41) 2.596(3) ? . .
C(5) C(42) 3.402(3) ? . .
C(6) O(2) 3.272(3) ? . .
C(6) O(3) 3.116(3) ? . .
C(6) O(5) 2.877(2) ? . .
C(6) C(2) 2.463(3) ? . .
C(6) C(3) 2.842(3) ? . .
C(6) C(4) 2.432(3) ? . .
C(6) C(7) 2.474(3) ? . .
C(6) C(39) 2.570(3) ? . .
C(6) C(42) 2.568(3) ? . .
C(7) C(2) 2.507(3) ? . .
C(7) C(6) 2.474(3) ? . .
C(7) C(8) 2.361(4) ? . .
C(7) C(9) 2.862(3) ? . .
C(7) C(10) 3.383(3) ? . .
C(7) C(41) 2.800(3) ? . .
C(8) O(2) 2.645(4) ? . .
C(8) O(4) 3.319(4) ? . 4_554
C(8) C(7) 2.361(4) ? . .
C(9) O(2) 3.317(3) ? . .
C(9) O(3) 3.484(3) ? . .
C(9) O(7) 2.998(3) ? . .
C(9) C(1) 2.515(3) ? . .
C(9) C(3) 2.549(3) ? . .
C(9) C(7) 2.862(3) ? . .
C(9) C(11) 2.497(3) ? . .
C(9) C(12) 3.249(3) ? . .
C(9) C(16) 3.340(3) ? . .
C(9) C(18) 3.231(3) ? . .
C(9) C(19) 3.035(3) ? . .
C(10) O(3) 3.406(3) ? . .
C(10) C(1) 3.262(3) ? . .
C(10) C(2) 2.538(3) ? . .
C(10) C(3) 3.481(3) ? . .
C(10) C(7) 3.383(3) ? . .
C(10) C(12) 2.507(3) ? . .
C(10) C(16) 2.524(3) ? . .
C(11) C(9) 2.497(3) ? . .
C(11) C(13) 2.415(3) ? . .
C(11) C(14) 2.790(3) ? . .
C(11) C(15) 2.410(3) ? . .
C(12) C(9) 3.249(3) ? . .
C(12) C(10) 2.507(3) ? . .
C(12) C(14) 2.389(3) ? . .
C(12) C(15) 2.749(3) ? . .
C(12) C(16) 2.383(3) ? . .
C(13) C(11) 2.415(3) ? . .
C(13) C(15) 2.382(4) ? . .
C(13) C(16) 2.766(3) ? . .
C(13) C(38) 3.594(3) ? . 4_554
C(14) C(11) 2.790(3) ? . .
C(14) C(12) 2.389(3) ? . .
C(14) C(16) 2.405(3) ? . .
C(15) C(11) 2.410(3) ? . .
C(15) C(12) 2.749(3) ? . .
C(15) C(13) 2.382(4) ? . .
C(16) C(9) 3.340(3) ? . .
C(16) C(10) 2.524(3) ? . .
C(16) C(12) 2.383(3) ? . .
C(16) C(13) 2.766(3) ? . .
C(16) C(14) 2.405(3) ? . .
C(17) C(19) 2.528(3) ? . .
C(17) C(20) 3.034(3) ? . .
C(17) C(21) 3.370(3) ? . .
C(17) C(25) 2.530(3) ? . .
C(17) C(29) 2.524(3) ? . .
C(17) C(32) 3.360(3) ? . .
C(18) O(7) 3.355(2) ? . .
C(18) C(2) 3.210(3) ? . .
C(18) C(3) 2.480(3) ? . .
C(18) C(4) 3.522(3) ? . .
C(18) C(9) 3.231(3) ? . .
C(18) C(20) 2.489(3) ? . .
C(18) C(21) 3.217(3) ? . .
C(18) C(24) 2.513(3) ? . .
C(18) C(25) 3.561(3) ? . .
C(18) C(29) 3.146(3) ? . .
C(18) C(30) 3.498(3) ? . .
C(18) C(32) 3.315(3) ? . .
C(18) C(48) 3.565(3) ? . 3_756
C(19) O(1) 2.713(2) ? . .
C(19) O(7) 2.608(2) ? . .
C(19) C(2) 2.544(3) ? . .
C(19) C(4) 2.497(3) ? . .
C(19) C(9) 3.035(3) ? . .
C(19) C(17) 2.528(3) ? . .
C(19) C(21) 2.514(3) ? . .
C(19) C(24) 3.558(3) ? . .
C(19) C(30) 2.526(3) ? . .
C(19) C(32) 2.988(3) ? . .
C(20) O(1) 3.021(2) ? . .
C(20) O(6) 2.431(2) ? . .
C(20) O(7) 2.321(2) ? . .
C(20) C(2) 3.582(3) ? . .
C(20) C(3) 2.543(3) ? . .
C(20) C(4) 3.141(3) ? . .
C(20) C(17) 3.034(3) ? . .
C(20) C(18) 2.489(3) ? . .
C(20) C(22) 2.529(3) ? . .
C(20) C(23) 3.259(3) ? . .
C(20) C(32) 2.496(3) ? . .
C(21) O(1) 3.189(3) ? . .
C(21) O(6) 2.974(2) ? . .
C(21) O(7) 3.558(2) ? . .
C(21) C(3) 3.583(3) ? . .
C(21) C(17) 3.370(3) ? . .
C(21) C(18) 3.217(3) ? . .
C(21) C(19) 2.514(3) ? . .
C(21) C(23) 2.500(3) ? . .
C(21) C(30) 2.479(3) ? . .
C(22) O(6) 2.876(3) ? . .
C(22) C(20) 2.529(3) ? . .
C(22) C(30) 2.980(3) ? . .
C(22) C(32) 2.509(3) ? . .
C(22) C(33) 2.534(3) ? . .
C(22) C(34) 3.545(3) ? . .
C(22) C(38) 3.178(3) ? . .
C(23) O(6) 3.329(3) ? . .
C(23) C(20) 3.259(3) ? . .
C(23) C(21) 2.500(3) ? . .
C(23) C(30) 3.458(3) ? . .
C(23) C(32) 3.362(3) ? . .
C(23) C(34) 2.527(3) ? . .
C(23) C(38) 2.512(3) ? . .
C(24) C(18) 2.513(3) ? . .
C(24) C(19) 3.558(3) ? . .
C(24) C(26) 2.413(3) ? . .
C(24) C(27) 2.795(3) ? . .
C(24) C(28) 2.421(3) ? . .
C(25) C(17) 2.530(3) ? . .
C(25) C(18) 3.561(3) ? . .
C(25) C(27) 2.404(3) ? . .
C(25) C(28) 2.762(3) ? . .
C(25) C(29) 2.383(3) ? . .
C(26) C(24) 2.413(3) ? . .
C(26) C(28) 2.376(3) ? . .
C(26) C(29) 2.750(3) ? . .
C(26) C(31) 3.555(3) ? . 1_545
C(27) C(24) 2.795(3) ? . .
C(27) C(25) 2.404(3) ? . .
C(27) C(29) 2.392(3) ? . .
C(28) C(24) 2.421(3) ? . .
C(28) C(25) 2.762(3) ? . .
C(28) C(26) 2.376(3) ? . .
C(29) O(7) 3.527(3) ? . .
C(29) C(17) 2.524(3) ? . .
C(29) C(18) 3.146(3) ? . .
C(29) C(25) 2.383(3) ? . .
C(29) C(26) 2.750(3) ? . .
C(29) C(27) 2.392(3) ? . .
C(30) C(3) 3.157(3) ? . .
C(30) C(18) 3.498(3) ? . .
C(30) C(19) 2.526(3) ? . .
C(30) C(21) 2.479(3) ? . .
C(30) C(22) 2.980(3) ? . .
C(30) C(23) 3.458(3) ? . .
C(30) C(31) 2.371(3) ? . .
C(31) O(6) 2.641(3) ? . .
C(31) C(26) 3.555(3) ? . 1_565
C(31) C(30) 2.371(3) ? . .
C(31) C(35) 3.520(3) ? . 4_554
C(32) O(1) 3.059(3) ? . .
C(32) C(17) 3.360(3) ? . .
C(32) C(18) 3.315(3) ? . .
C(32) C(19) 2.988(3) ? . .
C(32) C(20) 2.496(3) ? . .
C(32) C(22) 2.509(3) ? . .
C(32) C(23) 3.362(3) ? . .
C(32) C(40) 3.368(3) ? . 2_746
C(33) C(22) 2.534(3) ? . .
C(33) C(35) 2.411(3) ? . .
C(33) C(36) 2.784(3) ? . .
C(33) C(37) 2.406(3) ? . .
C(34) C(22) 3.545(3) ? . .
C(34) C(23) 2.527(3) ? . .
C(34) C(36) 2.391(3) ? . .
C(34) C(37) 2.752(3) ? . .
C(34) C(38) 2.381(3) ? . .
C(35) C(31) 3.520(3) ? . 4_555
C(35) C(33) 2.411(3) ? . .
C(35) C(37) 2.378(3) ? . .
C(35) C(38) 2.753(3) ? . .
C(36) C(33) 2.784(3) ? . .
C(36) C(34) 2.391(3) ? . .
C(36) C(38) 2.389(4) ? . .
C(37) C(33) 2.406(3) ? . .
C(37) C(34) 2.752(3) ? . .
C(37) C(35) 2.378(3) ? . .
C(38) C(13) 3.594(3) ? . 4_555
C(38) C(22) 3.178(3) ? . .
C(38) C(23) 2.512(3) ? . .
C(38) C(34) 2.381(3) ? . .
C(38) C(35) 2.753(3) ? . .
C(38) C(36) 2.389(4) ? . .
C(39) O(1) 2.788(3) ? . .
C(39) C(4) 2.457(3) ? . .
C(39) C(6) 2.570(3) ? . .
C(39) C(40) 2.360(4) ? . .
C(39) C(41) 3.116(3) ? . .
C(40) O(4) 2.593(4) ? . .
C(40) C(32) 3.368(3) ? . 2_756
C(40) C(39) 2.360(4) ? . .
C(41) O(2) 3.408(3) ? . .
C(41) O(3) 3.170(3) ? . .
C(41) O(5) 2.718(2) ? . .
C(41) C(1) 2.490(3) ? . .
C(41) C(5) 2.596(3) ? . .
C(41) C(7) 2.800(3) ? . .
C(41) C(39) 3.116(3) ? . .
C(41) C(43) 2.491(3) ? . .
C(41) C(44) 3.160(3) ? . .
C(41) C(48) 3.451(3) ? . .
C(42) O(3) 3.392(3) ? . .
C(42) O(5) 3.087(3) ? . .
C(42) C(1) 3.435(3) ? . .
C(42) C(5) 3.402(3) ? . .
C(42) C(6) 2.568(3) ? . .
C(42) C(44) 2.525(3) ? . .
C(42) C(48) 2.515(4) ? . .
C(43) C(41) 2.491(3) ? . .
C(43) C(45) 2.424(3) ? . .
C(43) C(46) 2.794(4) ? . .
C(43) C(47) 2.409(4) ? . .
C(44) C(41) 3.160(3) ? . .
C(44) C(42) 2.525(3) ? . .
C(44) C(46) 2.394(4) ? . .
C(44) C(47) 2.754(4) ? . .
C(44) C(48) 2.385(3) ? . .
C(45) C(43) 2.424(3) ? . .
C(45) C(47) 2.384(4) ? . .
C(45) C(48) 2.763(3) ? . .
C(46) O(6) 3.484(3) ? . 3_766
C(46) C(43) 2.794(4) ? . .
C(46) C(44) 2.394(4) ? . .
C(46) C(48) 2.399(4) ? . .
C(47) C(43) 2.409(4) ? . .
C(47) C(44) 2.754(4) ? . .
C(47) C(45) 2.384(4) ? . .
C(48) C(18) 3.565(3) ? . 3_756
C(48) C(41) 3.451(3) ? . .
C(48) C(42) 2.515(4) ? . .
C(48) C(44) 2.385(3) ? . .
C(48) C(45) 2.763(3) ? . .
C(48) C(46) 2.399(4) ? . .
O(1) H(3) 2.985 ? . 4_555
O(1) H(26) 3.402 ? . .
O(1) H(27) 2.322 ? . .
O(1) H(33) 3.325 ? . 2_746
O(1) H(44) 3.137 ? . 3_756
O(2) H(1) 2.953 ? . .
O(2) H(2) 3.540 ? . .
O(2) H(3) 2.319 ? . .
O(2) H(4) 2.648 ? . .
O(2) H(17) 2.967 ? . 4_554
O(2) H(26) 2.912 ? . 4_554
O(2) H(33) 3.274 ? . 3_766
O(2) H(34) 3.162 ? . 3_766
O(2) H(37) 2.683 ? . .
O(2) H(40) 3.393 ? . 3_766
O(3) H(1) 2.007 ? . .
O(3) H(2) 2.007 ? . .
O(3) H(3) 2.007 ? . .
O(3) H(4) 3.271 ? . .
O(3) H(6) 2.608 ? . .
O(3) H(8) 3.259 ? . .
O(3) H(37) 2.748 ? . .
O(3) H(39) 2.764 ? . .
O(3) H(44) 3.477 ? . .
O(4) H(2) 3.418 ? . 3_756
O(4) H(2) 2.780 ? . 4_555
O(4) H(3) 3.061 ? . 4_555
O(4) H(33) 2.926 ? . .
O(4) H(34) 3.480 ? . .
O(4) H(35) 2.247 ? . .
O(4) H(43) 3.284 ? . 4_555
O(4) H(44) 3.394 ? . 4_555
O(4) H(48) 1.63(3) ? . .
O(5) H(6) 3.399 ? . 3_756
O(5) H(33) 2.004 ? . .
O(5) H(34) 2.004 ? . .
O(5) H(35) 2.004 ? . .
O(5) H(36) 2.166 ? . .
O(5) H(37) 3.516 ? . 3_766
O(5) H(38) 2.564 ? . .
O(5) H(40) 3.095 ? . .
O(5) H(48) 3.49(3) ? . .
O(6) H(9) 2.756 ? . 4_555
O(6) H(16) 2.269 ? . .
O(6) H(18) 2.830 ? . .
O(6) H(20) 2.799 ? . 1_565
O(6) H(22) 3.585 ? . 3_656
O(6) H(32) 3.211 ? . .
O(6) H(41) 3.325 ? . 3_766
O(6) H(42) 2.766 ? . 3_766
O(6) H(45) 2.983 ? . .
O(6) H(46) 3.523 ? . .
O(6) H(47) 2.302 ? . .
O(7) H(4) 3.122 ? . .
O(7) H(5) 2.383 ? . .
O(7) H(24) 2.635 ? . .
O(7) H(41) 3.223 ? . 3_766
O(7) H(45) 1.990 ? . .
O(7) H(46) 1.990 ? . .
O(7) H(47) 1.990 ? . .
C(1) H(4) 2.644 ? . .
C(1) H(5) 3.300 ? . .
C(1) H(6) 2.970 ? . .
C(1) H(36) 3.212 ? . .
C(1) H(37) 2.540 ? . .
C(1) H(39) 3.255 ? . .
C(1) H(41) 3.262 ? . 3_766
C(2) H(4) 2.060 ? . .
C(2) H(5) 2.060 ? . .
C(2) H(6) 2.681 ? . .
C(2) H(7) 2.803 ? . .
C(2) H(15) 3.072 ? . .
C(2) H(38) 3.414 ? . 3_756
C(2) H(41) 3.363 ? . 3_766
C(3) H(4) 3.254 ? . .
C(3) H(5) 2.628 ? . .
C(3) H(7) 3.380 ? . .
C(3) H(15) 2.590 ? . .
C(3) H(27) 3.454 ? . .
C(3) H(39) 3.421 ? . 3_756
C(3) H(41) 3.456 ? . 3_766
C(3) H(48) 3.08(3) ? . .
C(4) H(27) 3.335 ? . .
C(4) H(39) 3.155 ? . 3_756
C(4) H(41) 3.553 ? . 3_766
C(4) H(44) 3.582 ? . 3_756
C(4) H(48) 1.81(3) ? . .
C(5) H(36) 2.735 ? . .
C(5) H(37) 3.348 ? . .
C(5) H(38) 3.224 ? . .
C(5) H(39) 3.320 ? . 3_756
C(5) H(41) 3.512 ? . 3_766
C(5) H(48) 2.33(3) ? . .
C(6) H(36) 2.062 ? . .
C(6) H(37) 2.062 ? . .
C(6) H(38) 2.811 ? . .
C(6) H(39) 2.741 ? . .
C(6) H(41) 3.333 ? . 3_766
C(7) H(1) 2.801 ? . .
C(7) H(2) 3.130 ? . .
C(7) H(3) 2.437 ? . .
C(7) H(4) 2.518 ? . .
C(7) H(6) 2.902 ? . .
C(7) H(8) 3.556 ? . .
C(7) H(37) 2.315 ? . .
C(7) H(39) 3.298 ? . .
C(8) H(6) 3.559 ? . .
C(8) H(8) 3.211 ? . .
C(8) H(37) 3.449 ? . .
C(8) H(39) 3.592 ? . .
C(8) H(43) 3.460 ? . 2_745
C(8) H(44) 3.283 ? . .
C(8) H(48) 3.21(3) ? . 4_554
C(9) H(6) 2.090 ? . .
C(9) H(7) 2.090 ? . .
C(9) H(8) 3.275 ? . .
C(9) H(12) 3.434 ? . .
C(9) H(15) 3.008 ? . .
C(9) H(46) 3.192 ? . .
C(10) H(4) 2.083 ? . .
C(10) H(5) 2.083 ? . .
C(10) H(8) 2.651 ? . .
C(10) H(12) 2.686 ? . .
C(10) H(15) 3.062 ? . .
C(10) H(34) 3.403 ? . 3_756
C(10) H(38) 3.091 ? . 3_756
C(11) H(4) 2.616 ? . .
C(11) H(5) 2.742 ? . .
C(11) H(6) 2.064 ? . .
C(11) H(7) 2.064 ? . .
C(11) H(8) 2.029 ? . .
C(11) H(9) 3.269 ? . .
C(11) H(11) 3.266 ? . .
C(11) H(12) 2.034 ? . .
C(11) H(25) 3.524 ? . 4_544
C(11) H(34) 3.518 ? . 3_756
C(12) H(1) 3.370 ? . .
C(12) H(4) 2.947 ? . .
C(12) H(6) 2.637 ? . .
C(12) H(7) 3.283 ? . .
C(12) H(9) 2.034 ? . .
C(12) H(10) 3.248 ? . .
C(12) H(12) 3.244 ? . .
C(12) H(16) 3.293 ? . 4_554
C(12) H(25) 3.370 ? . 4_544
C(12) H(42) 3.473 ? . 2_745
C(12) H(43) 3.202 ? . 2_745
C(13) H(8) 2.027 ? . .
C(13) H(10) 2.026 ? . .
C(13) H(11) 3.239 ? . .
C(13) H(13) 3.540 ? . 4_544
C(13) H(14) 2.816 ? . 4_544
C(13) H(16) 3.183 ? . 4_554
C(13) H(25) 3.116 ? . 4_544
C(13) H(32) 2.978 ? . 4_554
C(13) H(42) 3.393 ? . 2_745
C(14) H(8) 3.242 ? . .
C(14) H(9) 2.025 ? . .
C(14) H(11) 2.026 ? . .
C(14) H(12) 3.260 ? . .
C(14) H(13) 3.248 ? . 4_544
C(14) H(14) 3.151 ? . 4_544
C(14) H(19) 3.414 ? . 4_544
C(14) H(25) 3.007 ? . 4_544
C(14) H(31) 3.169 ? . 4_554
C(14) H(32) 3.121 ? . 4_554
C(15) H(9) 3.241 ? . .
C(15) H(10) 2.030 ? . .
C(15) H(12) 2.040 ? . .
C(15) H(19) 3.119 ? . 4_544
C(15) H(25) 3.159 ? . 4_544
C(15) H(28) 3.351 ? . 4_544
C(15) H(31) 3.314 ? . 4_554
C(16) H(4) 3.583 ? . .
C(16) H(5) 3.177 ? . .
C(16) H(6) 3.273 ? . .
C(16) H(7) 2.630 ? . .
C(16) H(8) 3.241 ? . .
C(16) H(10) 3.264 ? . .
C(16) H(11) 2.040 ? . .
C(16) H(25) 3.416 ? . 4_544
C(17) H(9) 3.302 ? . 4_545
C(17) H(10) 3.370 ? . 4_545
C(17) H(15) 2.103 ? . .
C(17) H(20) 2.687 ? . .
C(17) H(24) 2.671 ? . .
C(17) H(25) 2.874 ? . .
C(17) H(27) 3.378 ? . .
C(17) H(30) 3.558 ? . 2_646
C(18) H(5) 2.654 ? . .
C(18) H(7) 3.100 ? . .
C(18) H(13) 2.046 ? . .
C(18) H(14) 2.046 ? . .
C(18) H(24) 3.019 ? . .
C(18) H(25) 3.237 ? . .
C(18) H(27) 2.982 ? . .
C(19) H(5) 2.591 ? . .
C(19) H(13) 2.618 ? . .
C(19) H(14) 3.156 ? . .
C(19) H(15) 1.954 ? . .
C(19) H(24) 3.361 ? . .
C(19) H(25) 3.289 ? . .
C(19) H(27) 2.645 ? . .
C(20) H(5) 3.521 ? . .
C(20) H(13) 2.590 ? . .
C(20) H(15) 3.329 ? . .
C(20) H(16) 2.705 ? . .
C(20) H(17) 3.290 ? . .
C(20) H(18) 3.041 ? . .
C(20) H(19) 3.514 ? . .
C(20) H(24) 3.440 ? . .
C(20) H(25) 2.937 ? . .
C(20) H(26) 3.236 ? . .
C(20) H(27) 2.615 ? . .
C(21) H(13) 2.684 ? . .
C(21) H(16) 2.066 ? . .
C(21) H(17) 2.066 ? . .
C(21) H(18) 2.705 ? . .
C(21) H(19) 2.657 ? . .
C(21) H(25) 2.046 ? . .
C(21) H(26) 2.046 ? . .
C(21) H(27) 2.046 ? . .
C(22) H(18) 2.079 ? . .
C(22) H(19) 2.079 ? . .
C(22) H(25) 2.910 ? . .
C(22) H(26) 2.544 ? . .
C(22) H(27) 3.305 ? . .
C(22) H(32) 3.084 ? . .
C(23) H(13) 3.418 ? . .
C(23) H(16) 2.086 ? . .
C(23) H(17) 2.086 ? . .
C(23) H(25) 3.319 ? . .
C(23) H(26) 3.533 ? . .
C(23) H(28) 2.684 ? . .
C(23) H(31) 3.059 ? . 2_646
C(23) H(32) 2.660 ? . .
C(24) H(5) 3.579 ? . .
C(24) H(12) 3.223 ? . .
C(24) H(13) 2.061 ? . .
C(24) H(14) 2.061 ? . .
C(24) H(15) 2.831 ? . .
C(24) H(20) 2.033 ? . .
C(24) H(21) 3.266 ? . .
C(24) H(23) 3.274 ? . .
C(24) H(24) 2.035 ? . .
C(24) H(29) 3.304 ? . 2_646
C(24) H(30) 3.123 ? . 2_646
C(25) H(12) 3.239 ? . .
C(25) H(13) 3.168 ? . .
C(25) H(14) 2.572 ? . .
C(25) H(21) 2.037 ? . .
C(25) H(22) 3.262 ? . .
C(25) H(24) 3.243 ? . .
C(25) H(29) 2.965 ? . 2_646
C(25) H(47) 2.721 ? . 1_545
C(26) H(12) 3.271 ? . .
C(26) H(20) 2.037 ? . .
C(26) H(21) 3.162 ? . 3_646
C(26) H(22) 2.028 ? . .
C(26) H(23) 3.235 ? . .
C(26) H(28) 3.312 ? . 4_544
C(26) H(29) 2.988 ? . 2_646
C(26) H(29) 3.323 ? . 4_544
C(26) H(45) 3.423 ? . 1_545
C(26) H(47) 2.912 ? . 1_545
C(27) H(11) 3.125 ? . .
C(27) H(12) 3.308 ? . .
C(27) H(20) 3.257 ? . .
C(27) H(21) 2.024 ? . .
C(27) H(21) 3.507 ? . 3_646
C(27) H(23) 2.022 ? . .
C(27) H(24) 3.245 ? . .
C(27) H(28) 3.461 ? . 4_544
C(27) H(29) 3.319 ? . 2_646
C(27) H(45) 3.330 ? . 3_656
C(28) H(11) 3.532 ? . .
C(28) H(12) 3.282 ? . .
C(28) H(21) 3.233 ? . .
C(28) H(22) 2.024 ? . .
C(28) H(24) 2.031 ? . .
C(28) H(30) 3.392 ? . 2_646
C(28) H(30) 3.324 ? . 4_554
C(29) H(5) 3.196 ? . .
C(29) H(12) 3.227 ? . .
C(29) H(13) 2.736 ? . .
C(29) H(14) 3.317 ? . .
C(29) H(15) 3.543 ? . .
C(29) H(20) 3.245 ? . .
C(29) H(22) 3.252 ? . .
C(29) H(23) 2.036 ? . .
C(29) H(23) 3.575 ? . 3_656
C(29) H(30) 2.908 ? . 2_646
C(30) H(5) 3.452 ? . .
C(30) H(13) 3.510 ? . .
C(30) H(16) 2.718 ? . .
C(30) H(18) 2.925 ? . .
C(30) H(24) 3.267 ? . .
C(30) H(41) 3.231 ? . 3_766
C(30) H(42) 3.155 ? . 3_766
C(30) H(45) 2.815 ? . .
C(30) H(46) 3.136 ? . .
C(30) H(47) 2.451 ? . .
C(31) H(4) 3.344 ? . .
C(31) H(5) 3.150 ? . .
C(31) H(20) 3.054 ? . 1_565
C(31) H(21) 2.925 ? . 1_565
C(31) H(24) 3.289 ? . .
C(31) H(29) 3.440 ? . 4_554
C(31) H(41) 3.361 ? . 3_766
C(32) H(13) 2.845 ? . .
C(32) H(14) 3.401 ? . .
C(32) H(16) 3.276 ? . .
C(32) H(17) 2.516 ? . .
C(32) H(19) 3.111 ? . .
C(32) H(33) 3.247 ? . 2_746
C(32) H(34) 3.070 ? . 2_746
C(32) H(35) 3.223 ? . 2_746
C(33) H(16) 2.758 ? . .
C(33) H(17) 2.712 ? . .
C(33) H(18) 2.057 ? . .
C(33) H(19) 2.057 ? . .
C(33) H(28) 2.031 ? . .
C(33) H(29) 3.266 ? . .
C(33) H(31) 3.261 ? . .
C(33) H(31) 2.994 ? . 2_646
C(33) H(32) 2.032 ? . .
C(34) H(10) 3.239 ? . 3_656
C(34) H(11) 3.420 ? . 4_545
C(34) H(17) 3.421 ? . .
C(34) H(18) 3.189 ? . .
C(34) H(19) 2.575 ? . .
C(34) H(21) 3.290 ? . 4_545
C(34) H(29) 2.036 ? . .
C(34) H(30) 3.250 ? . .
C(34) H(31) 3.029 ? . 2_646
C(34) H(32) 3.242 ? . .
C(34) H(45) 3.435 ? . 4_555
C(34) H(46) 3.251 ? . 4_555
C(35) H(10) 2.750 ? . 3_656
C(35) H(21) 3.095 ? . 4_545
C(35) H(28) 2.033 ? . .
C(35) H(30) 2.023 ? . .
C(35) H(31) 3.236 ? . .
C(35) H(45) 2.870 ? . 4_555
C(35) H(46) 3.315 ? . 4_555
C(36) H(10) 2.813 ? . 3_656
C(36) H(18) 3.597 ? . 2_656
C(36) H(19) 3.438 ? . 2_656
C(36) H(23) 2.924 ? . 4_555
C(36) H(28) 3.245 ? . .
C(36) H(29) 2.022 ? . .
C(36) H(31) 2.025 ? . .
C(36) H(32) 3.243 ? . .
C(36) H(45) 3.368 ? . 4_555
C(37) H(10) 3.343 ? . 3_656
C(37) H(11) 3.489 ? . 3_656
C(37) H(18) 3.489 ? . 2_656
C(37) H(19) 3.211 ? . 2_656
C(37) H(23) 3.261 ? . 4_555
C(37) H(28) 3.447 ? . 2_656
C(37) H(29) 3.237 ? . .
C(37) H(30) 2.027 ? . .
C(37) H(32) 2.024 ? . .
C(38) H(11) 3.547 ? . 3_656
C(38) H(16) 2.942 ? . .
C(38) H(17) 3.443 ? . .
C(38) H(18) 2.707 ? . .
C(38) H(19) 3.305 ? . .
C(38) H(28) 3.242 ? . .
C(38) H(30) 3.247 ? . .
C(38) H(31) 2.027 ? . .
C(39) H(2) 3.559 ? . 4_555
C(39) H(33) 2.798 ? . .
C(39) H(34) 3.127 ? . .
C(39) H(35) 2.446 ? . .
C(39) H(36) 2.854 ? . .
C(39) H(38) 3.138 ? . .
C(39) H(48) 2.18(3) ? . .
C(40) H(6) 3.369 ? . 3_756
C(40) H(26) 2.875 ? . 2_756
C(40) H(27) 3.058 ? . 2_756
C(40) H(36) 3.352 ? . .
C(40) H(38) 3.487 ? . .
C(40) H(40) 3.298 ? . .
C(40) H(43) 3.537 ? . 4_555
C(41) H(36) 3.088 ? . 3_766
C(41) H(38) 2.090 ? . .
C(41) H(39) 2.090 ? . .
C(41) H(40) 3.110 ? . .
C(41) H(40) 3.452 ? . 3_766
C(42) H(7) 3.394 ? . 3_756
C(42) H(15) 3.592 ? . 3_756
C(42) H(36) 2.078 ? . .
C(42) H(37) 2.078 ? . .
C(42) H(40) 2.678 ? . .
C(42) H(44) 2.669 ? . .
C(43) H(7) 3.440 ? . 3_756
C(43) H(15) 2.926 ? . 3_756
C(43) H(36) 2.701 ? . .
C(43) H(37) 2.628 ? . .
C(43) H(38) 2.061 ? . .
C(43) H(39) 2.061 ? . .
C(43) H(40) 2.042 ? . .
C(43) H(41) 3.279 ? . .
C(43) H(43) 3.262 ? . .
C(43) H(44) 2.027 ? . .
C(44) H(7) 3.314 ? . 3_756
C(44) H(15) 3.118 ? . 3_756
C(44) H(34) 3.584 ? . .
C(44) H(36) 2.902 ? . .
C(44) H(36) 3.319 ? . 3_766
C(44) H(37) 3.383 ? . .
C(44) H(38) 2.712 ? . .
C(44) H(39) 3.320 ? . .
C(44) H(41) 2.036 ? . .
C(44) H(42) 3.253 ? . .
C(44) H(44) 3.247 ? . .
C(45) H(15) 3.478 ? . 3_756
C(45) H(40) 2.031 ? . .
C(45) H(42) 2.030 ? . .
C(45) H(43) 3.241 ? . .
C(46) H(1) 3.166 ? . 2_755
C(46) H(8) 3.485 ? . 2_755
C(46) H(9) 3.309 ? . 2_755
C(46) H(14) 3.225 ? . 3_756
C(46) H(40) 3.249 ? . .
C(46) H(41) 2.028 ? . .
C(46) H(43) 2.025 ? . .
C(46) H(44) 3.252 ? . .
C(47) H(1) 3.161 ? . 2_755
C(47) H(8) 3.402 ? . 2_755
C(47) H(14) 3.327 ? . 3_756
C(47) H(15) 3.457 ? . 3_756
C(47) H(35) 3.355 ? . 4_554
C(47) H(41) 3.242 ? . .
C(47) H(42) 2.029 ? . .
C(47) H(44) 2.031 ? . .
C(48) H(2) 3.495 ? . .
C(48) H(15) 3.105 ? . 3_756
C(48) H(27) 3.573 ? . 3_756
C(48) H(37) 3.255 ? . .
C(48) H(38) 3.213 ? . .
C(48) H(39) 2.581 ? . .
C(48) H(40) 3.244 ? . .
C(48) H(42) 3.257 ? . .
C(48) H(43) 2.034 ? . .
H(1) O(2) 2.953 ? . .
H(1) O(3) 2.007 ? . .
H(1) C(7) 2.801 ? . .
H(1) C(12) 3.370 ? . .
H(1) C(46) 3.166 ? . 2_745
H(1) C(47) 3.161 ? . 2_745
H(1) H(2) 1.600 ? . .
H(1) H(3) 1.600 ? . .
H(1) H(6) 3.370 ? . .
H(1) H(8) 2.424 ? . .
H(1) H(42) 2.729 ? . 2_745
H(1) H(43) 2.720 ? . 2_745
H(1) H(48) 3.386 ? . 4_554
H(2) O(2) 3.540 ? . .
H(2) O(3) 2.007 ? . .
H(2) O(4) 3.418 ? . 3_756
H(2) O(4) 2.780 ? . 4_554
H(2) C(7) 3.130 ? . .
H(2) C(39) 3.559 ? . 4_554
H(2) C(48) 3.495 ? . .
H(2) H(1) 1.600 ? . .
H(2) H(3) 1.600 ? . .
H(2) H(33) 3.546 ? . 4_554
H(2) H(39) 3.412 ? . .
H(2) H(43) 3.420 ? . 2_745
H(2) H(44) 2.655 ? . .
H(2) H(48) 3.354 ? . 3_756
H(2) H(48) 3.159 ? . 4_554
H(3) O(1) 2.985 ? . 4_554
H(3) O(2) 2.319 ? . .
H(3) O(3) 2.007 ? . .
H(3) O(4) 3.061 ? . 4_554
H(3) C(7) 2.437 ? . .
H(3) H(1) 1.600 ? . .
H(3) H(2) 1.600 ? . .
H(3) H(26) 3.349 ? . 4_554
H(3) H(33) 2.844 ? . 3_766
H(3) H(37) 3.179 ? . .
H(3) H(44) 3.354 ? . .
H(3) H(48) 2.609 ? . 4_554
H(4) O(2) 2.648 ? . .
H(4) O(3) 3.271 ? . .
H(4) O(7) 3.122 ? . .
H(4) C(1) 2.644 ? . .
H(4) C(2) 2.060 ? . .
H(4) C(3) 3.254 ? . .
H(4) C(7) 2.518 ? . .
H(4) C(10) 2.083 ? . .
H(4) C(11) 2.616 ? . .
H(4) C(12) 2.947 ? . .
H(4) C(16) 3.583 ? . .
H(4) C(31) 3.344 ? . .
H(4) H(5) 1.600 ? . .
H(4) H(6) 2.445 ? . .
H(4) H(7) 2.878 ? . .
H(4) H(8) 2.844 ? . .
H(4) H(17) 3.432 ? . 4_554
H(4) H(46) 2.681 ? . .
H(5) O(7) 2.383 ? . .
H(5) C(1) 3.300 ? . .
H(5) C(2) 2.060 ? . .
H(5) C(3) 2.628 ? . .
H(5) C(10) 2.083 ? . .
H(5) C(11) 2.742 ? . .
H(5) C(16) 3.177 ? . .
H(5) C(18) 2.654 ? . .
H(5) C(19) 2.591 ? . .
H(5) C(20) 3.521 ? . .
H(5) C(24) 3.579 ? . .
H(5) C(29) 3.196 ? . .
H(5) C(30) 3.452 ? . .
H(5) C(31) 3.150 ? . .
H(5) H(4) 1.600 ? . .
H(5) H(6) 2.879 ? . .
H(5) H(7) 2.349 ? . .
H(5) H(12) 3.096 ? . .
H(5) H(15) 2.635 ? . .
H(5) H(24) 2.801 ? . .
H(5) H(45) 3.580 ? . .
H(5) H(46) 2.912 ? . .
H(6) O(3) 2.608 ? . .
H(6) O(5) 3.399 ? . 3_756
H(6) C(1) 2.970 ? . .
H(6) C(2) 2.681 ? . .
H(6) C(7) 2.902 ? . .
H(6) C(8) 3.559 ? . .
H(6) C(9) 2.090 ? . .
H(6) C(11) 2.064 ? . .
H(6) C(12) 2.637 ? . .
H(6) C(16) 3.273 ? . .
H(6) C(40) 3.369 ? . 3_756
H(6) H(1) 3.370 ? . .
H(6) H(4) 2.445 ? . .
H(6) H(5) 2.879 ? . .
H(6) H(7) 1.603 ? . .
H(6) H(8) 2.467 ? . .
H(6) H(12) 3.535 ? . .
H(6) H(34) 3.120 ? . 3_756
H(6) H(35) 3.103 ? . 3_756
H(6) H(38) 2.727 ? . 3_756
H(7) C(2) 2.803 ? . .
H(7) C(3) 3.380 ? . .
H(7) C(9) 2.090 ? . .
H(7) C(11) 2.064 ? . .
H(7) C(12) 3.283 ? . .
H(7) C(16) 2.630 ? . .
H(7) C(18) 3.100 ? . .
H(7) C(42) 3.394 ? . 3_756
H(7) C(43) 3.440 ? . 3_756
H(7) C(44) 3.314 ? . 3_756
H(7) H(4) 2.878 ? . .
H(7) H(5) 2.349 ? . .
H(7) H(6) 1.603 ? . .
H(7) H(8) 3.541 ? . .
H(7) H(12) 2.458 ? . .
H(7) H(15) 2.340 ? . .
H(7) H(34) 3.102 ? . 3_756
H(7) H(38) 2.614 ? . 3_756
H(7) H(40) 3.061 ? . 3_756
H(8) O(3) 3.259 ? . .
H(8) C(7) 3.556 ? . .
H(8) C(8) 3.211 ? . .
H(8) C(9) 3.275 ? . .
H(8) C(10) 2.651 ? . .
H(8) C(11) 2.029 ? . .
H(8) C(13) 2.027 ? . .
H(8) C(14) 3.242 ? . .
H(8) C(16) 3.241 ? . .
H(8) C(46) 3.485 ? . 2_745
H(8) C(47) 3.402 ? . 2_745
H(8) H(1) 2.424 ? . .
H(8) H(4) 2.844 ? . .
H(8) H(6) 2.467 ? . .
H(8) H(7) 3.541 ? . .
H(8) H(9) 2.326 ? . .
H(8) H(16) 2.988 ? . 4_554
H(8) H(42) 2.904 ? . 2_745
H(8) H(43) 2.726 ? . 2_745
H(9) O(6) 2.756 ? . 4_554
H(9) C(11) 3.269 ? . .
H(9) C(12) 2.034 ? . .
H(9) C(14) 2.025 ? . .
H(9) C(15) 3.241 ? . .
H(9) C(17) 3.302 ? . 4_544
H(9) C(46) 3.309 ? . 2_745
H(9) H(8) 2.326 ? . .
H(9) H(10) 2.327 ? . .
H(9) H(13) 3.475 ? . 4_544
H(9) H(14) 2.409 ? . 4_544
H(9) H(16) 2.791 ? . 4_554
H(9) H(20) 3.014 ? . 4_544
H(9) H(25) 3.543 ? . 4_544
H(9) H(32) 2.841 ? . 4_554
H(9) H(42) 2.748 ? . 2_745
H(9) H(43) 3.514 ? . 2_745
H(10) C(12) 3.248 ? . .
H(10) C(13) 2.026 ? . .
H(10) C(15) 2.030 ? . .
H(10) C(16) 3.264 ? . .
H(10) C(17) 3.370 ? . 4_544
H(10) C(34) 3.239 ? . 3_656
H(10) C(35) 2.750 ? . 3_656
H(10) C(36) 2.813 ? . 3_656
H(10) C(37) 3.343 ? . 3_656
H(10) H(9) 2.327 ? . .
H(10) H(11) 2.328 ? . .
H(10) H(13) 2.957 ? . 4_544
H(10) H(14) 3.035 ? . 4_544
H(10) H(19) 3.292 ? . 4_544
H(10) H(25) 3.384 ? . 4_544
H(10) H(29) 2.972 ? . 3_656
H(10) H(30) 3.068 ? . 3_656
H(10) H(31) 3.108 ? . 4_554
H(10) H(32) 3.088 ? . 4_554
H(11) C(11) 3.266 ? . .
H(11) C(13) 3.239 ? . .
H(11) C(14) 2.026 ? . .
H(11) C(16) 2.040 ? . .
H(11) C(27) 3.125 ? . .
H(11) C(28) 3.532 ? . .
H(11) C(34) 3.420 ? . 4_544
H(11) C(37) 3.489 ? . 3_656
H(11) C(38) 3.547 ? . 3_656
H(11) H(10) 2.328 ? . .
H(11) H(12) 2.339 ? . .
H(11) H(19) 2.748 ? . 4_544
H(11) H(22) 3.019 ? . .
H(11) H(28) 2.516 ? . 4_544
H(11) H(31) 3.353 ? . 4_554
H(12) C(9) 3.434 ? . .
H(12) C(10) 2.686 ? . .
H(12) C(11) 2.034 ? . .
H(12) C(12) 3.244 ? . .
H(12) C(14) 3.260 ? . .
H(12) C(15) 2.040 ? . .
H(12) C(24) 3.223 ? . .
H(12) C(25) 3.239 ? . .
H(12) C(26) 3.271 ? . .
H(12) C(27) 3.308 ? . .
H(12) C(28) 3.282 ? . .
H(12) C(29) 3.227 ? . .
H(12) H(5) 3.096 ? . .
H(12) H(6) 3.535 ? . .
H(12) H(7) 2.458 ? . .
H(12) H(11) 2.339 ? . .
H(12) H(15) 3.437 ? . .
H(13) C(13) 3.540 ? . 4_545
H(13) C(14) 3.248 ? . 4_545
H(13) C(18) 2.046 ? . .
H(13) C(19) 2.618 ? . .
H(13) C(20) 2.590 ? . .
H(13) C(21) 2.684 ? . .
H(13) C(23) 3.418 ? . .
H(13) C(24) 2.061 ? . .
H(13) C(25) 3.168 ? . .
H(13) C(29) 2.736 ? . .
H(13) C(30) 3.510 ? . .
H(13) C(32) 2.845 ? . .
H(13) H(9) 3.475 ? . 4_545
H(13) H(10) 2.957 ? . 4_545
H(13) H(14) 1.599 ? . .
H(13) H(15) 2.867 ? . .
H(13) H(18) 3.194 ? . .
H(13) H(19) 2.982 ? . .
H(13) H(20) 3.383 ? . .
H(13) H(24) 2.667 ? . .
H(13) H(25) 2.338 ? . .
H(13) H(27) 3.133 ? . .
H(13) H(30) 3.006 ? . 2_646
H(14) C(13) 2.816 ? . 4_545
H(14) C(14) 3.151 ? . 4_545
H(14) C(18) 2.046 ? . .
H(14) C(19) 3.156 ? . .
H(14) C(24) 2.061 ? . .
H(14) C(25) 2.572 ? . .
H(14) C(29) 3.317 ? . .
H(14) C(32) 3.401 ? . .
H(14) C(46) 3.225 ? . 3_756
H(14) C(47) 3.327 ? . 3_756
H(14) H(9) 2.409 ? . 4_545
H(14) H(10) 3.035 ? . 4_545
H(14) H(13) 1.599 ? . .
H(14) H(15) 2.399 ? . .
H(14) H(20) 2.365 ? . .
H(14) H(25) 2.752 ? . .
H(14) H(27) 3.357 ? . .
H(14) H(42) 3.341 ? . 3_756
H(14) H(43) 3.498 ? . 3_756
H(15) C(2) 3.072 ? . .
H(15) C(3) 2.590 ? . .
H(15) C(9) 3.008 ? . .
H(15) C(10) 3.062 ? . .
H(15) C(17) 2.103 ? . .
H(15) C(19) 1.954 ? . .
H(15) C(20) 3.329 ? . .
H(15) C(24) 2.831 ? . .
H(15) C(29) 3.543 ? . .
H(15) C(42) 3.592 ? . 3_756
H(15) C(43) 2.926 ? . 3_756
H(15) C(44) 3.118 ? . 3_756
H(15) C(45) 3.478 ? . 3_756
H(15) C(47) 3.457 ? . 3_756
H(15) C(48) 3.105 ? . 3_756
H(15) H(5) 2.635 ? . .
H(15) H(7) 2.340 ? . .
H(15) H(12) 3.437 ? . .
H(15) H(13) 2.867 ? . .
H(15) H(14) 2.399 ? . .
H(15) H(24) 3.560 ? . .
H(15) H(27) 3.538 ? . .
H(15) H(38) 3.385 ? . 3_756
H(15) H(40) 3.529 ? . 3_756
H(15) H(44) 3.516 ? . 3_756
H(16) O(6) 2.269 ? . .
H(16) C(12) 3.293 ? . 4_555
H(16) C(13) 3.183 ? . 4_555
H(16) C(20) 2.705 ? . .
H(16) C(21) 2.066 ? . .
H(16) C(23) 2.086 ? . .
H(16) C(30) 2.718 ? . .
H(16) C(32) 3.276 ? . .
H(16) C(33) 2.758 ? . .
H(16) C(38) 2.942 ? . .
H(16) H(8) 2.988 ? . 4_555
H(16) H(9) 2.791 ? . 4_555
H(16) H(17) 1.603 ? . .
H(16) H(18) 2.373 ? . .
H(16) H(19) 2.877 ? . .
H(16) H(26) 3.294 ? . .
H(16) H(32) 2.605 ? . .
H(16) H(42) 3.260 ? . 3_766
H(17) O(2) 2.967 ? . 4_555
H(17) C(20) 3.290 ? . .
H(17) C(21) 2.066 ? . .
H(17) C(23) 2.086 ? . .
H(17) C(32) 2.516 ? . .
H(17) C(33) 2.712 ? . .
H(17) C(34) 3.421 ? . .
H(17) C(38) 3.443 ? . .
H(17) H(4) 3.432 ? . 4_555
H(17) H(16) 1.603 ? . .
H(17) H(18) 2.877 ? . .
H(17) H(19) 2.409 ? . .
H(17) H(25) 2.955 ? . .
H(17) H(26) 2.168 ? . .
H(17) H(27) 3.355 ? . .
H(17) H(28) 3.494 ? . .
H(17) H(32) 3.538 ? . .
H(17) H(46) 3.566 ? . 4_555
H(18) O(6) 2.830 ? . .
H(18) C(20) 3.041 ? . .
H(18) C(21) 2.705 ? . .
H(18) C(22) 2.079 ? . .
H(18) C(30) 2.925 ? . .
H(18) C(33) 2.057 ? . .
H(18) C(34) 3.189 ? . .
H(18) C(36) 3.597 ? . 2_646
H(18) C(37) 3.489 ? . 2_646
H(18) C(38) 2.707 ? . .
H(18) H(13) 3.194 ? . .
H(18) H(16) 2.373 ? . .
H(18) H(17) 2.877 ? . .
H(18) H(19) 1.600 ? . .
H(18) H(22) 3.190 ? . 3_656
H(18) H(23) 3.413 ? . 3_656
H(18) H(28) 3.415 ? . .
H(18) H(30) 3.076 ? . 2_646
H(18) H(31) 2.863 ? . 2_646
H(18) H(32) 2.610 ? . .
H(19) C(14) 3.414 ? . 4_545
H(19) C(15) 3.119 ? . 4_545
H(19) C(20) 3.514 ? . .
H(19) C(21) 2.657 ? . .
H(19) C(22) 2.079 ? . .
H(19) C(32) 3.111 ? . .
H(19) C(33) 2.057 ? . .
H(19) C(34) 2.575 ? . .
H(19) C(36) 3.438 ? . 2_646
H(19) C(37) 3.211 ? . 2_646
H(19) C(38) 3.305 ? . .
H(19) H(10) 3.292 ? . 4_545
H(19) H(11) 2.748 ? . 4_545
H(19) H(13) 2.982 ? . .
H(19) H(16) 2.877 ? . .
H(19) H(17) 2.409 ? . .
H(19) H(18) 1.600 ? . .
H(19) H(25) 2.799 ? . .
H(19) H(26) 3.321 ? . .
H(19) H(28) 2.372 ? . .
H(19) H(30) 3.225 ? . 2_646
H(19) H(31) 2.816 ? . 2_646
H(19) H(32) 3.589 ? . .
H(20) O(6) 2.799 ? . 1_545
H(20) C(17) 2.687 ? . .
H(20) C(24) 2.033 ? . .
H(20) C(26) 2.037 ? . .
H(20) C(27) 3.257 ? . .
H(20) C(29) 3.245 ? . .
H(20) C(31) 3.054 ? . 1_545
H(20) H(9) 3.014 ? . 4_545
H(20) H(13) 3.383 ? . .
H(20) H(14) 2.365 ? . .
H(20) H(21) 2.334 ? . .
H(20) H(29) 3.285 ? . 2_646
H(20) H(45) 3.320 ? . 1_545
H(20) H(47) 2.109 ? . 1_545
H(21) C(24) 3.266 ? . .
H(21) C(25) 2.037 ? . .
H(21) C(26) 3.162 ? . 3_646
H(21) C(27) 2.024 ? . .
H(21) C(27) 3.507 ? . 3_646
H(21) C(28) 3.233 ? . .
H(21) C(31) 2.925 ? . 1_545
H(21) C(34) 3.290 ? . 4_544
H(21) C(35) 3.095 ? . 4_544
H(21) H(20) 2.334 ? . .
H(21) H(21) 2.842 ? . 3_646
H(21) H(22) 2.325 ? . .
H(21) H(22) 3.450 ? . 3_646
H(21) H(28) 2.844 ? . 4_544
H(21) H(29) 3.335 ? . 2_646
H(21) H(29) 2.456 ? . 4_544
H(21) H(45) 2.617 ? . 1_545
H(21) H(46) 3.238 ? . 1_545
H(21) H(47) 2.493 ? . 1_545
H(22) O(6) 3.585 ? . 3_656
H(22) C(25) 3.262 ? . .
H(22) C(26) 2.028 ? . .
H(22) C(28) 2.024 ? . .
H(22) C(29) 3.252 ? . .
H(22) H(11) 3.019 ? . .
H(22) H(18) 3.190 ? . 3_656
H(22) H(21) 2.325 ? . .
H(22) H(21) 3.450 ? . 3_646
H(22) H(23) 2.324 ? . .
H(22) H(28) 3.144 ? . 4_544
H(22) H(29) 3.437 ? . 4_544
H(22) H(32) 3.183 ? . 3_656
H(22) H(45) 3.191 ? . 3_656
H(23) C(24) 3.274 ? . .
H(23) C(26) 3.235 ? . .
H(23) C(27) 2.022 ? . .
H(23) C(29) 2.036 ? . .
H(23) C(29) 3.575 ? . 3_656
H(23) C(36) 2.924 ? . 4_554
H(23) C(37) 3.261 ? . 4_554
H(23) H(18) 3.413 ? . 3_656
H(23) H(22) 2.324 ? . .
H(23) H(23) 3.344 ? . 3_656
H(23) H(24) 2.330 ? . .
H(23) H(24) 3.271 ? . 3_656
H(23) H(30) 2.378 ? . 4_554
H(23) H(31) 3.017 ? . 4_554
H(24) O(7) 2.635 ? . .
H(24) C(17) 2.671 ? . .
H(24) C(18) 3.019 ? . .
H(24) C(19) 3.361 ? . .
H(24) C(20) 3.440 ? . .
H(24) C(24) 2.035 ? . .
H(24) C(25) 3.243 ? . .
H(24) C(27) 3.245 ? . .
H(24) C(28) 2.031 ? . .
H(24) C(30) 3.267 ? . .
H(24) C(31) 3.289 ? . .
H(24) H(5) 2.801 ? . .
H(24) H(13) 2.667 ? . .
H(24) H(15) 3.560 ? . .
H(24) H(23) 2.330 ? . .
H(24) H(23) 3.271 ? . 3_656
H(24) H(30) 3.005 ? . 2_646
H(24) H(45) 2.981 ? . .
H(25) C(11) 3.524 ? . 4_545
H(25) C(12) 3.370 ? . 4_545
H(25) C(13) 3.116 ? . 4_545
H(25) C(14) 3.007 ? . 4_545
H(25) C(15) 3.159 ? . 4_545
H(25) C(16) 3.416 ? . 4_545
H(25) C(17) 2.874 ? . .
H(25) C(18) 3.237 ? . .
H(25) C(19) 3.289 ? . .
H(25) C(20) 2.937 ? . .
H(25) C(21) 2.046 ? . .
H(25) C(22) 2.910 ? . .
H(25) C(23) 3.319 ? . .
H(25) H(9) 3.543 ? . 4_545
H(25) H(10) 3.384 ? . 4_545
H(25) H(13) 2.338 ? . .
H(25) H(14) 2.752 ? . .
H(25) H(17) 2.955 ? . .
H(25) H(19) 2.799 ? . .
H(25) H(26) 1.600 ? . .
H(25) H(27) 1.600 ? . .
H(25) H(34) 3.328 ? . 2_746
H(25) H(35) 3.392 ? . 2_746
H(26) O(1) 3.402 ? . .
H(26) O(2) 2.912 ? . 4_555
H(26) C(20) 3.236 ? . .
H(26) C(21) 2.046 ? . .
H(26) C(22) 2.544 ? . .
H(26) C(23) 3.533 ? . .
H(26) C(40) 2.875 ? . 2_746
H(26) H(3) 3.349 ? . 4_555
H(26) H(16) 3.294 ? . .
H(26) H(17) 2.168 ? . .
H(26) H(19) 3.321 ? . .
H(26) H(25) 1.600 ? . .
H(26) H(27) 1.600 ? . .
H(26) H(33) 2.776 ? . 2_746
H(26) H(34) 2.392 ? . 2_746
H(26) H(35) 2.996 ? . 2_746
H(27) O(1) 2.322 ? . .
H(27) C(3) 3.454 ? . .
H(27) C(4) 3.335 ? . .
H(27) C(17) 3.378 ? . .
H(27) C(18) 2.982 ? . .
H(27) C(19) 2.645 ? . .
H(27) C(20) 2.615 ? . .
H(27) C(21) 2.046 ? . .
H(27) C(22) 3.305 ? . .
H(27) C(40) 3.058 ? . 2_746
H(27) C(48) 3.573 ? . 3_756
H(27) H(13) 3.133 ? . .
H(27) H(14) 3.357 ? . .
H(27) H(15) 3.538 ? . .
H(27) H(17) 3.355 ? . .
H(27) H(25) 1.600 ? . .
H(27) H(26) 1.600 ? . .
H(27) H(33) 2.828 ? . 2_746
H(27) H(34) 3.058 ? . 2_746
H(27) H(35) 2.775 ? . 2_746
H(27) H(43) 3.303 ? . 3_756
H(27) H(44) 3.234 ? . 3_756
H(27) H(48) 2.985 ? . .
H(28) C(15) 3.351 ? . 4_545
H(28) C(23) 2.684 ? . .
H(28) C(26) 3.312 ? . 4_545
H(28) C(27) 3.461 ? . 4_545
H(28) C(33) 2.031 ? . .
H(28) C(35) 2.033 ? . .
H(28) C(36) 3.245 ? . .
H(28) C(37) 3.447 ? . 2_646
H(28) C(38) 3.242 ? . .
H(28) H(11) 2.516 ? . 4_545
H(28) H(17) 3.494 ? . .
H(28) H(18) 3.415 ? . .
H(28) H(19) 2.372 ? . .
H(28) H(21) 2.844 ? . 4_545
H(28) H(22) 3.144 ? . 4_545
H(28) H(29) 2.332 ? . .
H(28) H(31) 2.997 ? . 2_646
H(28) H(32) 3.440 ? . 2_646
H(28) H(46) 3.367 ? . 4_555
H(29) C(24) 3.304 ? . 2_656
H(29) C(25) 2.965 ? . 2_656
H(29) C(26) 2.988 ? . 2_656
H(29) C(26) 3.323 ? . 4_545
H(29) C(27) 3.319 ? . 2_656
H(29) C(31) 3.440 ? . 4_555
H(29) C(33) 3.266 ? . .
H(29) C(34) 2.036 ? . .
H(29) C(36) 2.022 ? . .
H(29) C(37) 3.237 ? . .
H(29) H(10) 2.972 ? . 3_656
H(29) H(20) 3.285 ? . 2_656
H(29) H(21) 3.335 ? . 2_656
H(29) H(21) 2.456 ? . 4_545
H(29) H(22) 3.437 ? . 4_545
H(29) H(28) 2.332 ? . .
H(29) H(30) 2.323 ? . .
H(29) H(45) 2.678 ? . 4_555
H(29) H(46) 3.478 ? . 4_555
H(30) C(17) 3.558 ? . 2_656
H(30) C(24) 3.123 ? . 2_656
H(30) C(28) 3.392 ? . 2_656
H(30) C(28) 3.324 ? . 4_555
H(30) C(29) 2.908 ? . 2_656
H(30) C(34) 3.250 ? . .
H(30) C(35) 2.023 ? . .
H(30) C(37) 2.027 ? . .
H(30) C(38) 3.247 ? . .
H(30) H(10) 3.068 ? . 3_656
H(30) H(13) 3.006 ? . 2_656
H(30) H(18) 3.076 ? . 2_656
H(30) H(19) 3.225 ? . 2_656
H(30) H(23) 2.378 ? . 4_555
H(30) H(24) 3.005 ? . 2_656
H(30) H(29) 2.323 ? . .
H(30) H(31) 2.326 ? . .
H(30) H(45) 3.529 ? . 4_555
H(31) C(14) 3.169 ? . 4_555
H(31) C(15) 3.314 ? . 4_555
H(31) C(23) 3.059 ? . 2_656
H(31) C(33) 3.261 ? . .
H(31) C(33) 2.994 ? . 2_656
H(31) C(34) 3.029 ? . 2_656
H(31) C(35) 3.236 ? . .
H(31) C(36) 2.025 ? . .
H(31) C(38) 2.027 ? . .
H(31) H(10) 3.108 ? . 4_555
H(31) H(11) 3.353 ? . 4_555
H(31) H(18) 2.863 ? . 2_656
H(31) H(19) 2.816 ? . 2_656
H(31) H(23) 3.017 ? . 4_555
H(31) H(28) 2.997 ? . 2_656
H(31) H(30) 2.326 ? . .
H(31) H(32) 2.321 ? . .
H(32) O(6) 3.211 ? . .
H(32) C(13) 2.978 ? . 4_555
H(32) C(14) 3.121 ? . 4_555
H(32) C(22) 3.084 ? . .
H(32) C(23) 2.660 ? . .
H(32) C(33) 2.032 ? . .
H(32) C(34) 3.242 ? . .
H(32) C(36) 3.243 ? . .
H(32) C(37) 2.024 ? . .
H(32) H(9) 2.841 ? . 4_555
H(32) H(10) 3.088 ? . 4_555
H(32) H(16) 2.605 ? . .
H(32) H(17) 3.538 ? . .
H(32) H(18) 2.610 ? . .
H(32) H(19) 3.589 ? . .
H(32) H(22) 3.183 ? . 3_656
H(32) H(28) 3.440 ? . 2_656
H(32) H(31) 2.321 ? . .
H(33) O(1) 3.325 ? . 2_756
H(33) O(2) 3.274 ? . 3_766
H(33) O(4) 2.926 ? . .
H(33) O(5) 2.004 ? . .
H(33) C(32) 3.247 ? . 2_756
H(33) C(39) 2.798 ? . .
H(33) H(2) 3.546 ? . 4_555
H(33) H(3) 2.844 ? . 3_766
H(33) H(26) 2.776 ? . 2_756
H(33) H(27) 2.828 ? . 2_756
H(33) H(34) 1.600 ? . .
H(33) H(35) 1.600 ? . .
H(33) H(37) 3.319 ? . 3_766
H(33) H(48) 3.141 ? . 2_756
H(34) O(2) 3.162 ? . 3_766
H(34) O(4) 3.480 ? . .
H(34) O(5) 2.004 ? . .
H(34) C(10) 3.403 ? . 3_756
H(34) C(11) 3.518 ? . 3_756
H(34) C(32) 3.070 ? . 2_756
H(34) C(39) 3.127 ? . .
H(34) C(44) 3.584 ? . .
H(34) H(6) 3.120 ? . 3_756
H(34) H(7) 3.102 ? . 3_756
H(34) H(25) 3.328 ? . 2_756
H(34) H(26) 2.392 ? . 2_756
H(34) H(27) 3.058 ? . 2_756
H(34) H(33) 1.600 ? . .
H(34) H(35) 1.600 ? . .
H(34) H(36) 3.485 ? . .
H(34) H(38) 3.338 ? . .
H(34) H(40) 2.671 ? . .
H(35) O(4) 2.247 ? . .
H(35) O(5) 2.004 ? . .
H(35) C(32) 3.223 ? . 2_756
H(35) C(39) 2.446 ? . .
H(35) C(47) 3.355 ? . 4_555
H(35) H(6) 3.103 ? . 3_756
H(35) H(25) 3.392 ? . 2_756
H(35) H(26) 2.996 ? . 2_756
H(35) H(27) 2.775 ? . 2_756
H(35) H(33) 1.600 ? . .
H(35) H(34) 1.600 ? . .
H(35) H(43) 2.561 ? . 4_555
H(35) H(44) 3.194 ? . 4_555
H(36) O(5) 2.166 ? . .
H(36) C(1) 3.212 ? . .
H(36) C(5) 2.735 ? . .
H(36) C(6) 2.062 ? . .
H(36) C(39) 2.854 ? . .
H(36) C(40) 3.352 ? . .
H(36) C(41) 3.088 ? . 3_766
H(36) C(42) 2.078 ? . .
H(36) C(43) 2.701 ? . .
H(36) C(44) 2.902 ? . .
H(36) C(44) 3.319 ? . 3_766
H(36) H(34) 3.485 ? . .
H(36) H(36) 2.403 ? . 3_766
H(36) H(37) 1.598 ? . .
H(36) H(37) 2.884 ? . 3_766
H(36) H(38) 2.364 ? . .
H(36) H(39) 2.877 ? . .
H(36) H(40) 2.617 ? . .
H(36) H(40) 3.161 ? . 3_766
H(37) O(2) 2.683 ? . .
H(37) O(3) 2.748 ? . .
H(37) O(5) 3.516 ? . 3_766
H(37) C(1) 2.540 ? . .
H(37) C(5) 3.348 ? . .
H(37) C(6) 2.062 ? . .
H(37) C(7) 2.315 ? . .
H(37) C(8) 3.449 ? . .
H(37) C(42) 2.078 ? . .
H(37) C(43) 2.628 ? . .
H(37) C(44) 3.383 ? . .
H(37) C(48) 3.255 ? . .
H(37) H(3) 3.179 ? . .
H(37) H(33) 3.319 ? . 3_766
H(37) H(36) 1.598 ? . .
H(37) H(36) 2.884 ? . 3_766
H(37) H(38) 2.876 ? . .
H(37) H(39) 2.420 ? . .
H(37) H(40) 3.538 ? . .
H(37) H(40) 3.070 ? . 3_766
H(37) H(44) 3.331 ? . .
H(38) O(5) 2.564 ? . .
H(38) C(2) 3.414 ? . 3_756
H(38) C(5) 3.224 ? . .
H(38) C(6) 2.811 ? . .
H(38) C(10) 3.091 ? . 3_756
H(38) C(39) 3.138 ? . .
H(38) C(40) 3.487 ? . .
H(38) C(41) 2.090 ? . .
H(38) C(43) 2.061 ? . .
H(38) C(44) 2.712 ? . .
H(38) C(48) 3.213 ? . .
H(38) H(6) 2.727 ? . 3_756
H(38) H(7) 2.614 ? . 3_756
H(38) H(15) 3.385 ? . 3_756
H(38) H(34) 3.338 ? . .
H(38) H(36) 2.364 ? . .
H(38) H(37) 2.876 ? . .
H(38) H(39) 1.604 ? . .
H(38) H(40) 2.601 ? . .
H(38) H(44) 3.440 ? . .
H(39) O(3) 2.764 ? . .
H(39) C(1) 3.255 ? . .
H(39) C(3) 3.421 ? . 3_756
H(39) C(4) 3.155 ? . 3_756
H(39) C(5) 3.320 ? . 3_756
H(39) C(6) 2.741 ? . .
H(39) C(7) 3.298 ? . .
H(39) C(8) 3.592 ? . .
H(39) C(41) 2.090 ? . .
H(39) C(43) 2.061 ? . .
H(39) C(44) 3.320 ? . .
H(39) C(48) 2.581 ? . .
H(39) H(2) 3.412 ? . .
H(39) H(36) 2.877 ? . .
H(39) H(37) 2.420 ? . .
H(39) H(38) 1.604 ? . .
H(39) H(44) 2.375 ? . .
H(40) O(2) 3.393 ? . 3_766
H(40) O(5) 3.095 ? . .
H(40) C(40) 3.298 ? . .
H(40) C(41) 3.110 ? . .
H(40) C(41) 3.452 ? . 3_766
H(40) C(42) 2.678 ? . .
H(40) C(43) 2.042 ? . .
H(40) C(45) 2.031 ? . .
H(40) C(46) 3.249 ? . .
H(40) C(48) 3.244 ? . .
H(40) H(7) 3.061 ? . 3_756
H(40) H(15) 3.529 ? . 3_756
H(40) H(34) 2.671 ? . .
H(40) H(36) 2.617 ? . .
H(40) H(36) 3.161 ? . 3_766
H(40) H(37) 3.538 ? . .
H(40) H(37) 3.070 ? . 3_766
H(40) H(38) 2.601 ? . .
H(40) H(41) 2.330 ? . .
H(41) O(6) 3.325 ? . 3_766
H(41) O(7) 3.223 ? . 3_766
H(41) C(1) 3.262 ? . 3_766
H(41) C(2) 3.363 ? . 3_766
H(41) C(3) 3.456 ? . 3_766
H(41) C(4) 3.553 ? . 3_766
H(41) C(5) 3.512 ? . 3_766
H(41) C(6) 3.333 ? . 3_766
H(41) C(30) 3.231 ? . 3_766
H(41) C(31) 3.361 ? . 3_766
H(41) C(43) 3.279 ? . .
H(41) C(44) 2.036 ? . .
H(41) C(46) 2.028 ? . .
H(41) C(47) 3.242 ? . .
H(41) H(40) 2.330 ? . .
H(41) H(42) 2.331 ? . .
H(41) H(46) 3.407 ? . 3_766
H(41) H(47) 2.933 ? . 3_766
H(42) O(6) 2.766 ? . 3_766
H(42) C(12) 3.473 ? . 2_755
H(42) C(13) 3.393 ? . 2_755
H(42) C(30) 3.155 ? . 3_766
H(42) C(44) 3.253 ? . .
H(42) C(45) 2.030 ? . .
H(42) C(47) 2.029 ? . .
H(42) C(48) 3.257 ? . .
H(42) H(1) 2.729 ? . 2_755
H(42) H(8) 2.904 ? . 2_755
H(42) H(9) 2.748 ? . 2_755
H(42) H(14) 3.341 ? . 3_756
H(42) H(16) 3.260 ? . 3_766
H(42) H(41) 2.331 ? . .
H(42) H(43) 2.327 ? . .
H(43) O(4) 3.284 ? . 4_554
H(43) C(8) 3.460 ? . 2_755
H(43) C(12) 3.202 ? . 2_755
H(43) C(40) 3.537 ? . 4_554
H(43) C(43) 3.262 ? . .
H(43) C(45) 3.241 ? . .
H(43) C(46) 2.025 ? . .
H(43) C(48) 2.034 ? . .
H(43) H(1) 2.720 ? . 2_755
H(43) H(2) 3.420 ? . 2_755
H(43) H(8) 2.726 ? . 2_755
H(43) H(9) 3.514 ? . 2_755
H(43) H(14) 3.498 ? . 3_756
H(43) H(27) 3.303 ? . 3_756
H(43) H(35) 2.561 ? . 4_554
H(43) H(42) 2.327 ? . .
H(43) H(44) 2.327 ? . .
H(44) O(1) 3.137 ? . 3_756
H(44) O(3) 3.477 ? . .
H(44) O(4) 3.394 ? . 4_554
H(44) C(4) 3.582 ? . 3_756
H(44) C(8) 3.283 ? . .
H(44) C(42) 2.669 ? . .
H(44) C(43) 2.027 ? . .
H(44) C(44) 3.247 ? . .
H(44) C(46) 3.252 ? . .
H(44) C(47) 2.031 ? . .
H(44) H(2) 2.655 ? . .
H(44) H(3) 3.354 ? . .
H(44) H(15) 3.516 ? . 3_756
H(44) H(27) 3.234 ? . 3_756
H(44) H(35) 3.194 ? . 4_554
H(44) H(37) 3.331 ? . .
H(44) H(38) 3.440 ? . .
H(44) H(39) 2.375 ? . .
H(44) H(43) 2.327 ? . .
H(44) H(48) 3.367 ? . 3_756
H(45) O(6) 2.983 ? . .
H(45) O(7) 1.990 ? . .
H(45) C(26) 3.423 ? . 1_565
H(45) C(27) 3.330 ? . 3_656
H(45) C(30) 2.815 ? . .
H(45) C(34) 3.435 ? . 4_554
H(45) C(35) 2.870 ? . 4_554
H(45) C(36) 3.368 ? . 4_554
H(45) H(5) 3.580 ? . .
H(45) H(20) 3.320 ? . 1_565
H(45) H(21) 2.617 ? . 1_565
H(45) H(22) 3.191 ? . 3_656
H(45) H(24) 2.981 ? . .
H(45) H(29) 2.678 ? . 4_554
H(45) H(30) 3.529 ? . 4_554
H(45) H(46) 1.600 ? . .
H(45) H(47) 1.600 ? . .
H(46) O(6) 3.523 ? . .
H(46) O(7) 1.990 ? . .
H(46) C(9) 3.192 ? . .
H(46) C(30) 3.136 ? . .
H(46) C(34) 3.251 ? . 4_554
H(46) C(35) 3.315 ? . 4_554
H(46) H(4) 2.681 ? . .
H(46) H(5) 2.912 ? . .
H(46) H(17) 3.566 ? . 4_554
H(46) H(21) 3.238 ? . 1_565
H(46) H(28) 3.367 ? . 4_554
H(46) H(29) 3.478 ? . 4_554
H(46) H(41) 3.407 ? . 3_766
H(46) H(45) 1.600 ? . .
H(46) H(47) 1.600 ? . .
H(47) O(6) 2.302 ? . .
H(47) O(7) 1.990 ? . .
H(47) C(25) 2.721 ? . 1_565
H(47) C(26) 2.912 ? . 1_565
H(47) C(30) 2.451 ? . .
H(47) H(20) 2.109 ? . 1_565
H(47) H(21) 2.493 ? . 1_565
H(47) H(41) 2.933 ? . 3_766
H(47) H(45) 1.600 ? . .
H(47) H(46) 1.600 ? . .
H(48) O(4) 1.63(3) ? . .
H(48) O(5) 3.49(3) ? . .
H(48) C(3) 3.08(3) ? . .
H(48) C(4) 1.81(3) ? . .
H(48) C(5) 2.33(3) ? . .
H(48) C(8) 3.21(3) ? . 4_555
H(48) C(39) 2.18(3) ? . .
H(48) H(1) 3.386 ? . 4_555
H(48) H(2) 3.354 ? . 3_756
H(48) H(2) 3.159 ? . 4_555
H(48) H(3) 2.609 ? . 4_555
H(48) H(27) 2.985 ? . .
H(48) H(33) 3.141 ? . 2_746
H(48) H(44) 3.367 ? . 3_756

loop_
_geom_torsion_atom_site_label_1
_geom_torsion_atom_site_label_2
_geom_torsion_atom_site_label_3
_geom_torsion_atom_site_label_4
_geom_torsion
_geom_torsion_publ_flag
_geom_torsion_site_symmetry_1
_geom_torsion_site_symmetry_2
_geom_torsion_site_symmetry_3
_geom_torsion_site_symmetry_4
C(8) O(3) C(7) O(2) 4.0(4) ? . . . .
C(8) O(3) C(7) C(1) -174.5(2) ? . . . .
C(40) O(5) C(39) O(4) -1.5(3) ? . . . .
C(40) O(5) C(39) C(5) 177.8(2) ? . . . .
C(31) O(7) C(30) O(6) -0.8(3) ? . . . .
C(31) O(7) C(30) C(20) 179.0(2) ? . . . .
C(2) C(1) C(6) C(5) 2.3(3) ? . . . .
C(2) C(1) C(6) C(41) -177.5(2) ? . . . .
C(6) C(1) C(2) C(3) 2.2(3) ? . . . .
C(6) C(1) C(2) C(9) -177.2(2) ? . . . .
C(2) C(1) C(7) O(2) 79.7(3) ? . . . .
C(2) C(1) C(7) O(3) -101.8(2) ? . . . .
C(7) C(1) C(2) C(3) -172.2(2) ? . . . .
C(7) C(1) C(2) C(9) 8.4(3) ? . . . .
C(6) C(1) C(7) O(2) -94.9(3) ? . . . .
C(6) C(1) C(7) O(3) 83.6(2) ? . . . .
C(7) C(1) C(6) C(5) 176.7(2) ? . . . .
C(7) C(1) C(6) C(41) -3.1(3) ? . . . .
C(1) C(2) C(3) C(4) -5.6(3) ? . . . .
C(1) C(2) C(3) C(19) 170.8(2) ? . . . .
C(1) C(2) C(9) C(10) 79.5(2) ? . . . .
C(3) C(2) C(9) C(10) -99.9(2) ? . . . .
C(9) C(2) C(3) C(4) 173.8(2) ? . . . .
C(9) C(2) C(3) C(19) -9.8(3) ? . . . .
C(2) C(3) C(4) O(1) -175.5(2) ? . . . .
C(2) C(3) C(4) C(5) 4.8(3) ? . . . .
C(2) C(3) C(19) C(18) 64.9(3) ? . . . .
C(2) C(3) C(19) C(20) -111.7(2) ? . . . .
C(4) C(3) C(19) C(18) -118.7(2) ? . . . .
C(4) C(3) C(19) C(20) 64.7(2) ? . . . .
C(19) C(3) C(4) O(1) 7.9(3) ? . . . .
C(19) C(3) C(4) C(5) -171.8(2) ? . . . .
O(1) C(4) C(5) C(6) -180.0(2) ? . . . .
O(1) C(4) C(5) C(39) -2.1(3) ? . . . .
C(3) C(4) C(5) C(6) -0.3(3) ? . . . .
C(3) C(4) C(5) C(39) 177.6(2) ? . . . .
C(4) C(5) C(6) C(1) -3.2(3) ? . . . .
C(4) C(5) C(6) C(41) 176.6(2) ? . . . .
C(4) C(5) C(39) O(4) 7.7(3) ? . . . .
C(4) C(5) C(39) O(5) -171.5(2) ? . . . .
C(6) C(5) C(39) O(4) -174.5(2) ? . . . .
C(6) C(5) C(39) O(5) 6.2(3) ? . . . .
C(39) C(5) C(6) C(1) 179.1(2) ? . . . .
C(39) C(5) C(6) C(41) -1.2(3) ? . . . .
C(1) C(6) C(41) C(42) -98.2(2) ? . . . .
C(5) C(6) C(41) C(42) 82.1(2) ? . . . .
C(2) C(9) C(10) C(11) -171.4(2) ? . . . .
C(9) C(10) C(11) C(12) 83.1(2) ? . . . .
C(9) C(10) C(11) C(16) -91.1(2) ? . . . .
C(10) C(11) C(12) C(13) -174.7(2) ? . . . .
C(10) C(11) C(16) C(15) 174.5(2) ? . . . .
C(12) C(11) C(16) C(15) 0.2(3) ? . . . .
C(16) C(11) C(12) C(13) -0.4(3) ? . . . .
C(11) C(12) C(13) C(14) 0.4(4) ? . . . .
C(12) C(13) C(14) C(15) -0.3(4) ? . . . .
C(13) C(14) C(15) C(16) 0.1(3) ? . . . .
C(14) C(15) C(16) C(11) -0.1(3) ? . . . .
C(18) C(17) C(24) C(25) 115.5(2) ? . . . .
C(18) C(17) C(24) C(29) -66.4(3) ? . . . .
C(24) C(17) C(18) C(19) 114.8(2) ? . . . .
C(17) C(18) C(19) C(3) -176.0(2) ? . . . .
C(17) C(18) C(19) C(20) 0.3(3) ? . . . .
C(3) C(19) C(20) C(21) -116.3(2) ? . . . .
C(3) C(19) C(20) C(30) 67.1(2) ? . . . .
C(18) C(19) C(20) C(21) 67.1(3) ? . . . .
C(18) C(19) C(20) C(30) -109.5(2) ? . . . .
C(19) C(20) C(21) C(22) -173.5(2) ? . . . .
C(19) C(20) C(21) C(32) 2.1(3) ? . . . .
C(19) C(20) C(30) O(6) -163.3(2) ? . . . .
C(19) C(20) C(30) O(7) 17.0(2) ? . . . .
C(21) C(20) C(30) O(6) 20.0(3) ? . . . .
C(21) C(20) C(30) O(7) -159.7(2) ? . . . .
C(30) C(20) C(21) C(22) 2.9(3) ? . . . .
C(30) C(20) C(21) C(32) 178.5(2) ? . . . .
C(20) C(21) C(22) C(23) 80.0(2) ? . . . .
C(32) C(21) C(22) C(23) -96.0(2) ? . . . .
C(21) C(22) C(23) C(33) 176.78(19) ? . . . .
C(22) C(23) C(33) C(34) -110.6(2) ? . . . .
C(22) C(23) C(33) C(38) 69.5(2) ? . . . .
C(17) C(24) C(25) C(26) 178.6(2) ? . . . .
C(17) C(24) C(29) C(28) -177.7(2) ? . . . .
C(25) C(24) C(29) C(28) 0.5(4) ? . . . .
C(29) C(24) C(25) C(26) 0.4(4) ? . . . .
C(24) C(25) C(26) C(27) -1.2(4) ? . . . .
C(25) C(26) C(27) C(28) 1.0(4) ? . . . .
C(26) C(27) C(28) C(29) -0.1(3) ? . . . .
C(27) C(28) C(29) C(24) -0.7(4) ? . . . .
C(23) C(33) C(34) C(35) -179.7(2) ? . . . .
C(23) C(33) C(38) C(37) -179.2(2) ? . . . .
C(34) C(33) C(38) C(37) 1.0(3) ? . . . .
C(38) C(33) C(34) C(35) 0.1(3) ? . . . .
C(33) C(34) C(35) C(36) -0.5(3) ? . . . .
C(34) C(35) C(36) C(37) -0.3(3) ? . . . .
C(35) C(36) C(37) C(38) 1.3(3) ? . . . .
C(36) C(37) C(38) C(33) -1.7(3) ? . . . .
C(6) C(41) C(42) C(43) 175.0(2) ? . . . .
C(41) C(42) C(43) C(44) 71.9(2) ? . . . .
C(41) C(42) C(43) C(48) -105.2(2) ? . . . .
C(42) C(43) C(44) C(45) -176.9(2) ? . . . .
C(42) C(43) C(48) C(47) 177.2(2) ? . . . .
C(44) C(43) C(48) C(47) 0.1(3) ? . . . .
C(48) C(43) C(44) C(45) 0.3(3) ? . . . .
C(43) C(44) C(45) C(46) -0.2(4) ? . . . .
C(44) C(45) C(46) C(47) -0.1(3) ? . . . .
C(45) C(46) C(47) C(48) 0.5(4) ? . . . .
C(46) C(47) C(48) C(43) -0.5(4) ? . . . .

loop_
_cod_related_entry_id
_cod_related_entry_database
_cod_related_entry_code
1 ChemSpider 30653188
